data_1564493
loop_
_publ_author_name
'Ludden, Michael D.'
'Taylor, Christopher G. P.'
'Ward, Michael D.'

_publ_section_title
;
 Orthogonal binding and displacement of different guest types using a
 coordination cage host with cavity-based and surface-based binding sites
;
_journal_name_full 'Chemical Science'
_journal_paper_doi 10.1039/D1SC04272F
_journal_year 2021
_chemical_compound_source 'slow cooling from solvothermal synthesis'
_chemical_formula_moiety 'C336 H264 Co8 N72, C10 H9 N O2, C H4 O, 3.5(O4 S), B F4, 4[SO4], 32[CH3OH]'
_chemical_formula_sum 'C379 H405 B Co8 F4 N73 O65 S7.5'
_chemical_formula_weight 7821.44
_chemical_name_systematic H?MAC?SO4
_space_group_crystal_system monoclinic
_space_group_IT_number 15
_space_group_name_Hall '-C 2yc'
_space_group_name_H-M_alt 'C 1 2/c 1'
_atom_sites_solution_hydrogens geom
_atom_sites_solution_primary dual
_audit_creation_date 2021-04-12
_audit_creation_method
;
Olex2 1.3
(compiled 2020.11.12 svn.r5f609507 for OlexSys, GUI svn.r6272)
;
_audit_update_record
;
2021-08-01 deposited with the CCDC.	2021-08-25 downloaded from the CCDC.
;
_cell_angle_alpha 90
_cell_angle_beta 96.4465(17)
_cell_angle_gamma 90
_cell_formula_units_Z 4
_cell_length_a 33.1430(5)
_cell_length_b 29.6976(5)
_cell_length_c 39.3556(8)
_cell_measurement_reflns_used 61216
_cell_measurement_temperature 100.0
_cell_measurement_theta_max 34.2650
_cell_measurement_theta_min 1.7830
_cell_volume 38491.5(12)
_computing_cell_refinement 'CrysAlisPro 1.171.40.67a (Rigaku OD, 2019)'
_computing_data_collection 'GDA - generic data acquisition software'
_computing_data_reduction 'CrysAlisPro 1.171.40.67a (Rigaku OD, 2019)'
_computing_molecular_graphics 'Olex2 1.3 (Dolomanov et al., 2009)'
_computing_publication_material 'Olex2 1.3 (Dolomanov et al., 2009)'
_computing_structure_refinement 'SHELXL 2018/3 (Sheldrick, 2015)'
_computing_structure_solution 'SHELXT 2018/2 (Sheldrick, 2018)'
_diffrn_ambient_temperature 100.0
_diffrn_detector 'Photon counting pixel array'
_diffrn_detector_area_resol_mean 5.8140
_diffrn_measured_fraction_theta_full 0.998
_diffrn_measured_fraction_theta_max 0.998
_diffrn_measurement_details
;
List of Runs (angles in degrees, time in seconds):

  # Type    Start    End  Width  t~exp~   \w     \q     \k     \f   Frames
#--------------------------------------------------------------------------
  1  \f      0.00 180.00   0.20    0.30   0.00   0.00   0.00    --   900
  2  \w   -145.00  25.00   0.20    0.30    --   30.00   0.00   0.00  850
  3  \w   -145.00  25.00   0.20    0.30    --   30.00   0.00 120.00  850
  4  \w   -145.00  25.00   0.20    0.30    --   30.00   0.00 240.00  850
;
_diffrn_measurement_device 'Fixed \c 3-circle diffractometer'
_diffrn_measurement_device_type 'Fluid Film Devices'
_diffrn_measurement_method 'shutterless scans'
_diffrn_orient_matrix_type 'CrysAlisPro convention (1999,Acta A55,543-557)'
_diffrn_orient_matrix_UB_11 -0.0168122000
_diffrn_orient_matrix_UB_12 0.0040935000
_diffrn_orient_matrix_UB_13 0.0083500000
_diffrn_orient_matrix_UB_21 0.0105458000
_diffrn_orient_matrix_UB_22 -0.0070575000
_diffrn_orient_matrix_UB_23 0.0151436000
_diffrn_orient_matrix_UB_31 0.0066085000
_diffrn_orient_matrix_UB_32 0.0217210000
_diffrn_orient_matrix_UB_33 0.0033371000
_diffrn_radiation_monochromator 'Silicon 111'
_diffrn_radiation_probe x-ray
_diffrn_radiation_type synchrotron
_diffrn_radiation_wavelength 0.6889
_diffrn_reflns_av_R_equivalents 0.0639
_diffrn_reflns_av_unetI/netI 0.0505
_diffrn_reflns_Laue_measured_fraction_full 0.998
_diffrn_reflns_Laue_measured_fraction_max 0.998
_diffrn_reflns_limit_h_max 48
_diffrn_reflns_limit_h_min -48
_diffrn_reflns_limit_k_max 42
_diffrn_reflns_limit_k_min -43
_diffrn_reflns_limit_l_max 57
_diffrn_reflns_limit_l_min -57
_diffrn_reflns_number 338727
_diffrn_reflns_point_group_measured_fraction_full 0.998
_diffrn_reflns_point_group_measured_fraction_max 0.998
_diffrn_reflns_theta_full 24.415
_diffrn_reflns_theta_max 29.947
_diffrn_reflns_theta_min 1.669
_diffrn_source Synchrotron
_exptl_absorpt_coefficient_mu 0.428
_exptl_absorpt_correction_T_max 1.00000
_exptl_absorpt_correction_T_min 0.70694
_exptl_absorpt_correction_type multi-scan
_exptl_absorpt_process_details
;
CrysAlisPro 1.171.40.67a (Rigaku Oxford Diffraction, 2019)
Empirical absorption correction using spherical harmonics,
 implemented in SCALE3 ABSPACK scaling algorithm.
;
_exptl_crystal_colour 'clear light orange'
_exptl_crystal_colour_lustre clear
_exptl_crystal_colour_modifier light
_exptl_crystal_colour_primary orange
_exptl_crystal_density_diffrn 1.350
_exptl_crystal_description block
_exptl_crystal_F_000 16348
_exptl_crystal_preparation
'Crystal was soaked in methanolic mother liquor (from the solvothermal crystals growth). A saturated methanolic solution of tetra-butyl ammonium sulfate was added along with a saturated methanolic solution of 7-amino-4-methyl coumarin and left for around 24 hours. Crystals were transferred to Fomblin oil before a crystal was mounted on a MiteGen Microloop and flash frozen under liquid nitrogen for storage.'
_exptl_crystal_size_max 0.1
_exptl_crystal_size_mid 0.08
_exptl_crystal_size_min 0.07
_refine_diff_density_max 1.595
_refine_diff_density_min -1.013
_refine_diff_density_rms 0.107
_refine_ls_extinction_method none
_refine_ls_goodness_of_fit_ref 1.233
_refine_ls_hydrogen_treatment constr
_refine_ls_matrix_type full
_refine_ls_number_parameters 2175
_refine_ls_number_reflns 61248
_refine_ls_number_restraints 7233
_refine_ls_restrained_S_all 1.186
_refine_ls_R_factor_all 0.1462
_refine_ls_R_factor_gt 0.1076
_refine_ls_shift/su_max 0.005
_refine_ls_shift/su_mean 0.000
_refine_ls_structure_factor_coef Fsqd
_refine_ls_weighting_details 'w=1/[\s^2^(Fo^2^)+(0.2000P)^2^] where P=(Fo^2^+2Fc^2^)/3'
_refine_ls_weighting_scheme calc
_refine_ls_wR_factor_gt 0.3437
_refine_ls_wR_factor_ref 0.3732
_reflns_Friedel_coverage 0.000
_reflns_number_gt 32398
_reflns_number_total 61248
_reflns_threshold_expression 'I > 2\s(I)'
_cod_data_source_file d1sc04272f2.cif
_cod_data_source_block dmwms-2v1-259_mac_so4_rf
_cod_original_cell_volume 38491.6(11)
_cod_original_formula_sum 'C379 H405 B Co8 F4 N73 O65 S7.50'
_cod_database_code 1564493
_smtbx_masks_special_details
;
A solvent mask was calculated and 3071 electrons were 
found in a volume of 10854\%A^3^ in 1 void per unit cell. 
This is consistent with the presence of 
4[SO4], 32[CH3OH] per Formula Unit 
which account for 3072 electrons per unit cell.
;
_smtbx_masks_void_probe_radius 1.2
_smtbx_masks_void_truncation_radius 1.2
_shelx_shelxl_version_number 2018/3
_chemical_oxdiff_formula 'C356 H280 N74 O66 S16 '
_shelx_space_group_comment
;
The symmetry employed for this shelxl refinement is uniquely defined
by the following loop, which should always be used as a source of
symmetry information in preference to the above space-group names.
They are only intended as comments.
;
_shelx_estimated_absorpt_t_max 0.971
_shelx_estimated_absorpt_t_min 0.958
_reflns_odcompleteness_completeness 99.92
_reflns_odcompleteness_iscentric 1
_reflns_odcompleteness_theta 29.95
_olex2_refinement_description
;
1. Fixed Uiso
 At 1.2 times of:
  All C(H) groups, All C(H,H) groups, All N(H,H) groups
 At 1.5 times of:
  All C(H,H,H) groups, All O(H) groups
2. Restrained distances
 O23G-C18G
 1.211 with sigma of 0.02
 O11S-C12S
 1.4 with sigma of 0.02
3. Restrained planarity
 O23G, C18G, C19G, O17G
 with sigma of 0.1
4. Uiso/Uaniso restraints and constraints
N11A \\sim C12A \\sim C13A \\sim C14A \\sim C15A \\sim C16A \\sim N21A \\sim
N22A \\sim C23A \\sim C24A \\sim C25A \\sim C26A \\sim N31A \\sim C32A \\sim
C33A \\sim C34A \\sim C35A \\sim C36A \\sim N41A \\sim N42A \\sim C43A \\sim
C44A \\sim C45A \\sim C46A \\sim C51A \\sim C52A \\sim C53A \\sim C54A \\sim
C55A \\sim C56A \\sim C61A \\sim C62A \\sim C63A \\sim C64A \\sim N11B \\sim
C12B \\sim C13B \\sim C14B \\sim C15B \\sim C16B \\sim N21B \\sim N22B \\sim
C23B \\sim C24B \\sim C25B \\sim C26B \\sim N31B \\sim C32B \\sim C33B \\sim
C34B \\sim C35B \\sim C36B \\sim N41B \\sim N42B \\sim C43B \\sim C44B \\sim
C45B \\sim C46B \\sim C51B \\sim C52B \\sim C53B \\sim C54B \\sim C55B \\sim
C56B \\sim C61B \\sim C62B \\sim C63B \\sim C64B \\sim N11C \\sim C12C \\sim
C13C \\sim C14C \\sim C15C \\sim C16C \\sim N21C \\sim N22C \\sim C23C \\sim
C24C \\sim C25C \\sim C26C \\sim N31C \\sim C32C \\sim C33C \\sim C34C \\sim
C35C \\sim C36C \\sim N41C \\sim N42C \\sim C43C \\sim C44C \\sim C45C \\sim
C46C \\sim C51C \\sim C52C \\sim C53C \\sim C54C \\sim C55C \\sim C56C \\sim
C61C \\sim C62C \\sim C63C \\sim C64C \\sim N11D \\sim C12D \\sim C13D \\sim
C14D \\sim C15D \\sim C16D \\sim N21D \\sim N22D \\sim C23D \\sim C24D \\sim
C25D \\sim C26D \\sim N31D \\sim C32D \\sim C33D \\sim C34D \\sim C35D \\sim
C36D \\sim N41D \\sim N42D \\sim C43D \\sim C44D \\sim C45D \\sim C46D \\sim
C51D \\sim C52D \\sim C53D \\sim C54D \\sim C55D \\sim C56D \\sim C61D \\sim
C62D \\sim C63D \\sim C64D \\sim N11E \\sim C12E \\sim C13E \\sim C14E \\sim
C15E \\sim C16E \\sim N21E \\sim N22E \\sim C23E \\sim C24E \\sim C25E \\sim
C26E \\sim N31E \\sim C32E \\sim C33E \\sim C34E \\sim C35E \\sim C36E \\sim
N41E \\sim N42E \\sim C43E \\sim C44E \\sim C45E \\sim C46E \\sim C51E \\sim
C52E \\sim C53E \\sim C54E \\sim C55E \\sim C56E \\sim C61E \\sim C62E \\sim
C63E \\sim C64E \\sim N11F \\sim C12F \\sim C13F \\sim C14F \\sim C15F \\sim
C16F \\sim N21F \\sim N22F \\sim C23F \\sim C24F \\sim C25F \\sim C26F \\sim
N31F \\sim C32F \\sim C33F \\sim C34F \\sim C35F \\sim C36F \\sim N41F \\sim
N42F \\sim C43F \\sim C44F \\sim C45F \\sim C46F \\sim C51F \\sim C52F \\sim
C53F \\sim C54F \\sim C55F \\sim C56F \\sim C61F \\sim C62F \\sim C63F \\sim
C64F \\sim C16G \\sim C11G \\sim C12G \\sim C13G \\sim C14G \\sim C15G \\sim
O17G \\sim C18G \\sim C19G \\sim C20G \\sim C21G \\sim N22G \\sim O23G \\sim
O11S \\sim C12S \\sim S10Z \\sim O11Z \\sim O12Z \\sim O13Z \\sim O14Z \\sim
S15Z \\sim O16Z \\sim O17Z \\sim O18Z \\sim O19Z \\sim S20Z \\sim O21Z \\sim
O22Z \\sim O23Z \\sim O24Z \\sim S25Z \\sim O26Z \\sim O27Z \\sim O28Z \\sim
O29Z \\sim B95Z \\sim F96Z \\sim F97Z \\sim F98Z: within 2.5A with sigma of
0.04 and sigma for terminal atoms of 0.08 within 2.5A
5. Rigid body (RIGU) restrains
 N11A, C12A, C13A, C14A, C15A, C16A, N21A, N22A, C23A, C24A, C25A, C26A, N31A,
 C32A, C33A, C34A, C35A, C36A, N41A, N42A, C43A, C44A, C45A, C46A, C51A, C52A,
 C53A, C54A, C55A, C56A, C61A, C62A, C63A, C64A, N11B, C12B, C13B, C14B, C15B,
 C16B, N21B, N22B, C23B, C24B, C25B, C26B, N31B, C32B, C33B, C34B, C35B, C36B,
 N41B, N42B, C43B, C44B, C45B, C46B, C51B, C52B, C53B, C54B, C55B, C56B, C61B,
 C62B, C63B, C64B, N11C, C12C, C13C, C14C, C15C, C16C, N21C, N22C, C23C, C24C,
 C25C, C26C, N31C, C32C, C33C, C34C, C35C, C36C, N41C, N42C, C43C, C44C, C45C,
 C46C, C51C, C52C, C53C, C54C, C55C, C56C, C61C, C62C, C63C, C64C, N11D, C12D,
 C13D, C14D, C15D, C16D, N21D, N22D, C23D, C24D, C25D, C26D, N31D, C32D, C33D,
 C34D, C35D, C36D, N41D, N42D, C43D, C44D, C45D, C46D, C51D, C52D, C53D, C54D,
 C55D, C56D, C61D, C62D, C63D, C64D, N11E, C12E, C13E, C14E, C15E, C16E, N21E,
 N22E, C23E, C24E, C25E, C26E, N31E, C32E, C33E, C34E, C35E, C36E, N41E, N42E,
 C43E, C44E, C45E, C46E, C51E, C52E, C53E, C54E, C55E, C56E, C61E, C62E, C63E,
 C64E, N11F, C12F, C13F, C14F, C15F, C16F, N21F, N22F, C23F, C24F, C25F, C26F,
 N31F, C32F, C33F, C34F, C35F, C36F, N41F, N42F, C43F, C44F, C45F, C46F, C51F,
 C52F, C53F, C54F, C55F, C56F, C61F, C62F, C63F, C64F, C16G, C11G, C12G, C13G,
 C14G, C15G, O17G, C18G, C19G, C20G, C21G, N22G, O23G, O11S, C12S, S10Z, O11Z,
 O12Z, O13Z, O14Z, S15Z, O16Z, O17Z, O18Z, O19Z, S20Z, O21Z, O22Z, O23Z, O24Z,
 S25Z, O26Z, O27Z, O28Z, O29Z, B95Z, F96Z, F97Z, F98Z
 with sigma for 1-2 distances of 0.004 and sigma for 1-3 distances of 0.004
6. Same fragment restrains
{N11A, C12A, C13A, C14A, C15A, C16A} sigma for 1-2: 0.02, 1-3: 0.04
as in
{N31A, C32A, C33A, C34A, C35A, C36A}
{N21A, N22A, C23A, C24A, C25A} sigma for 1-2: 0.02, 1-3: 0.04
as in
{N41A, N42A, C43A, C44A, C45A}
{N11A, C12A, C13A, C14A, C15A, C16A} sigma for 1-2: 0.02, 1-3: 0.04
as in
{N11B, C12B, C13B, C14B, C15B, C16B}
{N11A, C12A, C13A, C14A, C15A, C16A} sigma for 1-2: 0.02, 1-3: 0.04
as in
{N31B, C32B, C33B, C34B, C35B, C36B}
{N21A, N22A, C23A, C24A, C25A} sigma for 1-2: 0.02, 1-3: 0.04
as in
{N41B, N42B, C43B, C44B, C45B}
{C51A, C52A, C53A, C54A, C55A, C56A, C61A, C62A, C63A, C64A} sigma for 1-2:
0.02, 1-3: 0.04
as in
{C51B, C52B, C53B, C54B, C55B, C56B, C61B, C62B, C63B, C64B}
{N11A, C12A, C13A, C14A, C15A, C16A} sigma for 1-2: 0.02, 1-3: 0.04
as in
{N11C, C12C, C13C, C14C, C15C, C16C}
{N21A, N22A, C23A, C24A, C25A} sigma for 1-2: 0.02, 1-3: 0.04
as in
{N21C, N22C, C23C, C24C, C25C}
{N11A, C12A, C13A, C14A, C15A, C16A} sigma for 1-2: 0.02, 1-3: 0.04
as in
{N31C, C32C, C33C, C34C, C35C, C36C}
{N21A, N22A, C23A, C24A, C25A} sigma for 1-2: 0.02, 1-3: 0.04
as in
{N41C, N42C, C43C, C44C, C45C}
{C51A, C52A, C53A, C54A, C55A, C56A, C61A, C62A, C63A, C64A} sigma for 1-2:
0.02, 1-3: 0.04
as in
{C51C, C52C, C53C, C54C, C55C, C56C, C61C, C62C, C63C, C64C}
{N11A, C12A, C13A, C14A, C15A, C16A} sigma for 1-2: 0.02, 1-3: 0.04
as in
{N11D, C12D, C13D, C14D, C15D, C16D}
{N21A, N22A, C23A, C24A, C25A} sigma for 1-2: 0.02, 1-3: 0.04
as in
{N21D, N22D, C23D, C24D, C25D}
{N11A, C12A, C13A, C14A, C15A, C16A} sigma for 1-2: 0.02, 1-3: 0.04
as in
{N31D, C32D, C33D, C34D, C35D, C36D}
{N21A, N22A, C23A, C24A, C25A} sigma for 1-2: 0.02, 1-3: 0.04
as in
{N41D, N42D, C43D, C44D, C45D}
{C51A, C52A, C53A, C54A, C55A, C56A, C61A, C62A, C63A, C64A} sigma for 1-2:
0.02, 1-3: 0.04
as in
{C51D, C52D, C53D, C54D, C55D, C56D, C61D, C62D, C63D, C64D}
{N11A, C12A, C13A, C14A, C15A, C16A} sigma for 1-2: 0.02, 1-3: 0.04
as in
{N11E, C12E, C13E, C14E, C15E, C16E}
{N21A, N22A, C23A, C24A, C25A} sigma for 1-2: 0.02, 1-3: 0.04
as in
{N21E, N22E, C23E, C24E, C25E}
{N11A, C12A, C13A, C14A, C15A, C16A} sigma for 1-2: 0.02, 1-3: 0.04
as in
{N31E, C32E, C33E, C34E, C35E, C36E}
{N21A, N22A, C23A, C24A, C25A} sigma for 1-2: 0.02, 1-3: 0.04
as in
{N41E, N42E, C43E, C44E, C45E}
{C51A, C52A, C53A, C54A, C55A, C56A, C61A, C62A, C63A, C64A} sigma for 1-2:
0.02, 1-3: 0.04
as in
{C51E, C52E, C53E, C54E, C55E, C56E, C61E, C62E, C63E, C64E}
{N11A, C12A, C13A, C14A, C15A, C16A} sigma for 1-2: 0.02, 1-3: 0.04
as in
{N11F, C12F, C13F, C14F, C15F, C16F}
{N21A, N22A, C23A, C24A, C25A} sigma for 1-2: 0.02, 1-3: 0.04
as in
{N21F, N22F, C23F, C24F, C25F}
{N11A, C12A, C13A, C14A, C15A, C16A} sigma for 1-2: 0.02, 1-3: 0.04
as in
{N31F, C32F, C33F, C34F, C35F, C36F}
{N21A, N22A, C23A, C24A, C25A} sigma for 1-2: 0.02, 1-3: 0.04
as in
{N41F, N42F, C43F, C44F, C45F}
{C51A, C52A, C53A, C54A, C55A, C56A, C61A, C62A, C63A, C64A} sigma for 1-2:
0.02, 1-3: 0.04
as in
{C51F, C52F, C53F, C54F, C55F, C56F, C61F, C62F, C63F, C64F}
7. Others
 Fixed Sof: C16G(0.5) C11G(0.5) H11G(0.5) C12G(0.5) C13G(0.5) H13G(0.5)
 C14G(0.5) H14G(0.5) C15G(0.5) O17G(0.5) C18G(0.5) C19G(0.5) H19G(0.5)
 C20G(0.5) C21G(0.5) H21A(0.5) H21B(0.5) H21C(0.5) N22G(0.5) H22A(0.5)
 H22B(0.5) O23G(0.5) O11S(0.5) H11S(0.5) C12S(0.5) H12A(0.5) H12B(0.5)
 H12C(0.5) S10Z(0.5) O11Z(0.5) O12Z(0.5) O13Z(0.5) O14Z(0.5) S15Z(0.5)
 O16Z(0.5) O17Z(0.5) O18Z(0.5) O19Z(0.5) S20Z(0.5) O21Z(0.5) O22Z(0.5)
 O23Z(0.5) O24Z(0.5) S25Z(0.25) O26Z(0.25) O27Z(0.25) O28Z(0.25) O29Z(0.25)
 B95Z(0.5) F97Z(0.5)
8.a Free rotating group:
 S10Z(O11Z,O12Z,O13Z,O14Z), S15Z(O16Z,O17Z,O18Z,O19Z), S20Z(O21Z,O22Z,O23Z,
 O24Z), S25Z(O26Z,O27Z,O28Z,O29Z)
8.b Secondary CH2 refined with riding coordinates:
 C26A(H26A,H26B), C46A(H46A,H46B), C26B(H26C,H26D), C46B(H46C,H46D), C26C(H26E,
 H26F), C46C(H46E,H46F), C26D(H26G,H26H), C46D(H46G,H46H), C26E(H26I,H26J),
 C46E(H46I,H46J), C26F(H26K,H26L), C46F(H46K,H46L)
8.c Aromatic/amide H refined with riding coordinates:
 C13A(H13A), C14A(H14A), C15A(H15A), C16A(H16A), C23A(H23A), C24A(H24A),
 C33A(H33A), C34A(H34A), C35A(H35A), C36A(H36A), C43A(H43A), C44A(H44A),
 C52A(H52A), C53A(H53A), C54A(H54A), C61A(H61A), C62A(H62A), C63A(H63A),
 C13B(H13B), C14B(H14B), C15B(H15B), C16B(H16B), C23B(H23B), C24B(H24B),
 C33B(H33B), C34B(H34B), C35B(H35B), C36B(H36B), C43B(H43B), C44B(H44B),
 C52B(H52B), C53B(H53B), C54B(H54B), C61B(H61B), C62B(H62B), C63B(H63B),
 C13C(H13C), C14C(H14C), C15C(H15C), C16C(H16C), C23C(H23C), C24C(H24C),
 C33C(H33C), C34C(H34C), C35C(H35C), C36C(H36C), C43C(H43C), C44C(H44C),
 C52C(H52C), C53C(H53C), C54C(H54C), C61C(H61C), C62C(H62C), C63C(H63C),
 C13D(H13D), C14D(H14D), C15D(H15D), C16D(H16D), C23D(H23D), C24D(H24D),
 C33D(H33D), C34D(H34D), C35D(H35D), C36D(H36D), C43D(H43D), C44D(H44D),
 C52D(H52D), C53D(H53D), C54D(H54D), C61D(H61D), C62D(H62D), C63D(H63D),
 C13E(H13E), C14E(H14E), C15E(H15E), C16E(H16E), C23E(H23E), C24E(H24E),
 C33E(H33E), C34E(H34E), C35E(H35E), C36E(H36E), C43E(H43E), C44E(H44E),
 C52E(H52E), C53E(H53E), C54E(H54E), C61E(H61E), C62E(H62E), C63E(H63E),
 C13F(H13F), C14F(H14F), C15F(H15F), C16F(H16F), C23F(H23F), C24F(H24F),
 C33F(H33F), C34F(H34F), C35F(H35F), C36F(H36F), C43F(H43F), C44F(H44F),
 C52F(H52F), C53F(H53F), C54F(H54F), C61F(H61F), C62F(H62F), C63F(H63F),
 C11G(H11G), C13G(H13G), C14G(H14G), C19G(H19G)
8.d Fitted hexagon refined as free rotating group:
 C16G(C11G,C12G,C13G,C14G,C15G)
8.e X=CH2 refined with riding coordinates:
 N22G(H22A,H22B)
8.f Idealised Me refined as rotating group:
 C21G(H21A,H21B,H21C), C12S(H12A,H12B,H12C)
8.g Idealised tetrahedral OH refined as rotating group:
 O11S(H11S)
;
_olex2_submission_special_instructions 'No special instructions were received'
_oxdiff_exptl_absorpt_empirical_details
;
Empirical correction (ABSPACK) includes:
- Absorption correction using spherical harmonics
- Frame scaling
;
_oxdiff_exptl_absorpt_empirical_full_max 1.277
_oxdiff_exptl_absorpt_empirical_full_min 0.798

loop_
_space_group_symop_operation_xyz
'x, y, z'
'-x, y, -z+1/2'
'x+1/2, y+1/2, z'
'-x+1/2, y+1/2, -z+1/2'
'-x, -y, -z'
'x, -y, z-1/2'
'-x+1/2, -y+1/2, -z'
'x+1/2, -y+1/2, z-1/2'

loop_
_atom_site_label
_atom_site_type_symbol
_atom_site_fract_x
_atom_site_fract_y
_atom_site_fract_z
_atom_site_U_iso_or_equiv
_atom_site_adp_type
_atom_site_occupancy
_atom_site_site_symmetry_order
_atom_site_calc_flag
_atom_site_refinement_flags_posn
_atom_site_refinement_flags_adp
_atom_site_refinement_flags_occupancy
_atom_site_disorder_assembly
_atom_site_disorder_group
Co1 Co 1.35539(2) 0.72343(2) 0.77439(2) 0.06414(13) Uani 1 1 d . . . . .
Co2 Co 1.09883(2) 0.52026(2) 0.86335(2) 0.06483(13) Uani 1 1 d . . . . .
Co3 Co 1.27166(2) 0.44912(3) 1.11277(2) 0.0947(2) Uani 1 1 d . . . . .
Co4 Co 1.51396(2) 0.65988(2) 1.03553(2) 0.06572(14) Uani 1 1 d . . . . .
N11A N 1.39327(8) 0.76221(10) 0.80959(7) 0.0636(6) Uani 1 1 d D U . . .
C12A C 1.37640(10) 0.77763(11) 0.83706(9) 0.0645(7) Uani 1 1 d D U . . .
C13A C 1.39794(11) 0.80201(12) 0.86262(9) 0.0712(8) Uani 1 1 d D U . . .
H13A H 1.385497 0.810976 0.882143 0.085 Uiso 1 1 calc R U . . .
C14A C 1.43754(13) 0.81334(14) 0.85980(10) 0.0819(10) Uani 1 1 d D U . . .
H14A H 1.452730 0.830610 0.877084 0.098 Uiso 1 1 calc R U . . .
C15A C 1.45478(11) 0.79928(13) 0.83158(10) 0.0777(9) Uani 1 1 d D U . . .
H15A H 1.482096 0.806935 0.828969 0.093 Uiso 1 1 calc R U . . .
C16A C 1.43222(10) 0.77395(13) 0.80702(10) 0.0739(9) Uani 1 1 d D U . . .
H16A H 1.444473 0.764386 0.787556 0.089 Uiso 1 1 calc R U . . .
N21A N 1.31447(7) 0.74368(9) 0.81156(7) 0.0614(6) Uani 1 1 d D U . . .
N22A N 1.27482(8) 0.74109(9) 0.81814(7) 0.0641(6) Uani 1 1 d D U . . .
C23A C 1.27033(11) 0.76150(12) 0.84791(10) 0.0755(9) Uani 1 1 d D U . . .
H23A H 1.245769 0.763602 0.858150 0.091 Uiso 1 1 calc R U . . .
C24A C 1.30695(11) 0.77869(12) 0.86097(10) 0.0723(8) Uani 1 1 d D U . . .
H24A H 1.313196 0.794871 0.881711 0.087 Uiso 1 1 calc R U . . .
C25A C 1.33302(10) 0.76726(10) 0.83719(9) 0.0635(7) Uani 1 1 d D U . . .
C26A C 1.24440(9) 0.71332(11) 0.79873(9) 0.0642(7) Uani 1 1 d . U . . .
H26A H 1.248963 0.714042 0.774307 0.077 Uiso 1 1 calc R U . . .
H26B H 1.217190 0.726165 0.800657 0.077 Uiso 1 1 calc R U . . .
N31A N 1.04566(9) 0.47987(11) 0.84411(9) 0.0800(9) Uani 1 1 d D U . . .
C32A C 1.05126(10) 0.45405(13) 0.81719(11) 0.0773(10) Uani 1 1 d D U . . .
C33A C 1.02189(12) 0.42247(17) 0.80339(14) 0.1000(14) Uani 1 1 d D U . . .
H33A H 1.025775 0.405915 0.783363 0.120 Uiso 1 1 calc R U . . .
C34A C 0.98787(13) 0.41624(18) 0.81943(15) 0.1082(16) Uani 1 1 d D U . . .
H34A H 0.968290 0.394323 0.811200 0.130 Uiso 1 1 calc R U . . .
C35A C 0.98209(14) 0.4420(2) 0.84771(15) 0.1151(18) Uani 1 1 d D U . . .
H35A H 0.958515 0.438201 0.859091 0.138 Uiso 1 1 calc R U . . .
C36A C 1.01199(12) 0.47435(17) 0.85945(13) 0.0959(14) Uani 1 1 d D U . . .
H36A H 1.007987 0.492496 0.878661 0.115 Uiso 1 1 calc R U . . .
N41A N 1.11600(8) 0.48976(9) 0.81741(8) 0.0692(7) Uani 1 1 d D U . . .
N42A N 1.14913(9) 0.48593(9) 0.80093(8) 0.0699(7) Uani 1 1 d D U . . .
C43A C 1.14375(11) 0.45376(11) 0.77652(10) 0.0716(9) Uani 1 1 d D U . . .
H43A H 1.162995 0.444829 0.761671 0.086 Uiso 1 1 calc R U . . .
C44A C 1.10578(11) 0.43648(12) 0.77706(10) 0.0759(9) Uani 1 1 d D U . . .
H44A H 1.093184 0.413346 0.762952 0.091 Uiso 1 1 calc R U . . .
C45A C 1.08939(10) 0.46024(12) 0.80294(10) 0.0730(9) Uani 1 1 d D U . . .
C46A C 1.18564(10) 0.51217(11) 0.81065(10) 0.0692(8) Uani 1 1 d . U . . .
H46A H 1.209049 0.496750 0.802202 0.083 Uiso 1 1 calc R U . . .
H46B H 1.190643 0.513374 0.835910 0.083 Uiso 1 1 calc R U . . .
C51A C 1.24518(9) 0.66508(11) 0.81074(9) 0.0630(7) Uani 1 1 d D U . . .
C52A C 1.27569(10) 0.65007(11) 0.83378(9) 0.0657(8) Uani 1 1 d D U . . .
H52A H 1.295803 0.670671 0.843273 0.079 Uiso 1 1 calc R U . . .
C53A C 1.27821(10) 0.60468(12) 0.84394(10) 0.0723(9) Uani 1 1 d D U . . .
H53A H 1.300394 0.594693 0.859504 0.087 Uiso 1 1 calc R U . . .
C54A C 1.24879(10) 0.57495(11) 0.83146(9) 0.0687(8) Uani 1 1 d D U . . .
H54A H 1.250628 0.544266 0.838282 0.082 Uiso 1 1 calc R U . . .
C55A C 1.21556(9) 0.58966(11) 0.80838(9) 0.0644(7) Uani 1 1 d D U . . .
C56A C 1.21368(9) 0.63522(11) 0.79746(9) 0.0636(7) Uani 1 1 d D U . . .
C61A C 1.18058(10) 0.64896(13) 0.77420(9) 0.0698(8) Uani 1 1 d D U . . .
H61A H 1.179254 0.679213 0.766322 0.084 Uiso 1 1 calc R U . . .
C62A C 1.15037(11) 0.61965(12) 0.76277(10) 0.0724(8) Uani 1 1 d D U . . .
H62A H 1.128558 0.629365 0.746720 0.087 Uiso 1 1 calc R U . . .
C63A C 1.15159(11) 0.57490(12) 0.77484(9) 0.0705(8) Uani 1 1 d D U . . .
H63A H 1.129959 0.554940 0.767483 0.085 Uiso 1 1 calc R U . . .
C64A C 1.18312(10) 0.56003(11) 0.79671(9) 0.0657(7) Uani 1 1 d D U . . .
N11B N 1.07871(11) 0.57942(11) 0.83715(8) 0.0792(8) Uani 1 1 d D U . . .
C12B C 1.10291(14) 0.61594(12) 0.84300(10) 0.0803(9) Uani 1 1 d D U . . .
C13B C 1.09309(18) 0.65711(15) 0.82754(12) 0.0988(13) Uani 1 1 d D U . . .
H13B H 1.110640 0.682216 0.832042 0.119 Uiso 1 1 calc R U . . .
C14B C 1.0592(2) 0.6613(2) 0.80652(15) 0.1236(19) Uani 1 1 d D U . . .
H14B H 1.051997 0.689899 0.796816 0.148 Uiso 1 1 calc R U . . .
C15B C 1.0347(2) 0.6255(2) 0.79866(13) 0.1210(18) Uani 1 1 d D U . . .
H15B H 1.011376 0.628276 0.782375 0.145 Uiso 1 1 calc R U . . .
C16B C 1.04456(15) 0.58317(18) 0.81548(12) 0.1005(13) Uani 1 1 d D U . . .
H16B H 1.026997 0.558022 0.811239 0.121 Uiso 1 1 calc R U . . .
N21B N 1.14885(9) 0.56668(9) 0.87684(8) 0.0667(6) Uani 1 1 d . U . . .
N22B N 1.18545(9) 0.56956(11) 0.89459(8) 0.0746(7) Uani 1 1 d . U . . .
C23B C 1.20062(14) 0.61156(15) 0.89505(12) 0.0845(10) Uani 1 1 d . U . . .
H23B H 1.226021 0.621176 0.906300 0.101 Uiso 1 1 calc R U . . .
C24B C 1.17325(15) 0.63711(14) 0.87672(12) 0.0872(11) Uani 1 1 d . U . . .
H24B H 1.175445 0.668387 0.872201 0.105 Uiso 1 1 calc R U . . .
C25B C 1.14033(12) 0.60876(11) 0.86531(9) 0.0713(8) Uani 1 1 d . U . . .
C26B C 1.20477(11) 0.53098(15) 0.91391(11) 0.0798(9) Uani 1 1 d . U . . .
H26C H 1.234580 0.535244 0.916895 0.096 Uiso 1 1 calc R U . . .
H26D H 1.198785 0.502972 0.900658 0.096 Uiso 1 1 calc R U . . .
N31B N 1.29836(13) 0.38652(17) 1.13257(10) 0.1048(12) Uani 1 1 d D U . . .
C32B C 1.27987(19) 0.3495(2) 1.12096(13) 0.1128(15) Uani 1 1 d D U . . .
C33B C 1.2942(2) 0.3071(2) 1.12730(14) 0.135(2) Uani 1 1 d D U . . .
H33B H 1.279272 0.281415 1.118695 0.162 Uiso 1 1 calc R U . . .
C34B C 1.3318(2) 0.3027(2) 1.14694(15) 0.135(2) Uani 1 1 d D U . . .
H34B H 1.343435 0.273778 1.151096 0.162 Uiso 1 1 calc R U . . .
C35B C 1.3514(2) 0.3394(2) 1.15994(15) 0.1212(18) Uani 1 1 d D U . . .
H35B H 1.376476 0.336923 1.174031 0.145 Uiso 1 1 calc R U . . .
C36B C 1.33372(16) 0.3814(2) 1.15213(12) 0.1080(15) Uani 1 1 d D U . . .
H36B H 1.347513 0.407568 1.161153 0.130 Uiso 1 1 calc R U . . .
N41B N 1.23118(13) 0.39974(16) 1.08963(10) 0.1092(13) Uani 1 1 d D U . . .
N42B N 1.19345(15) 0.39585(19) 1.07098(12) 0.1169(14) Uani 1 1 d D U . . .
C43B C 1.1804(2) 0.3534(3) 1.06927(19) 0.148(2) Uani 1 1 d D U . . .
H43B H 1.155395 0.343273 1.057534 0.177 Uiso 1 1 calc R U . . .
C44B C 1.2087(2) 0.3271(3) 1.0871(2) 0.147(2) Uani 1 1 d D U . . .
H44B H 1.207790 0.295401 1.090302 0.177 Uiso 1 1 calc R U . . .
C45B C 1.23959(19) 0.3568(2) 1.09985(15) 0.1183(16) Uani 1 1 d D U . . .
C46B C 1.17699(16) 0.4341(2) 1.05243(14) 0.1090(15) Uani 1 1 d . U . . .
H46C H 1.182044 0.461371 1.066779 0.131 Uiso 1 1 calc R U . . .
H46D H 1.147243 0.430398 1.047358 0.131 Uiso 1 1 calc R U . . .
C51B C 1.18970(11) 0.52618(15) 0.94874(11) 0.0817(10) Uani 1 1 d D U . . .
C52B C 1.16408(13) 0.55744(16) 0.96092(11) 0.0881(11) Uani 1 1 d D U . . .
H52B H 1.156761 0.583720 0.947911 0.106 Uiso 1 1 calc R U . . .
C53B C 1.14879(14) 0.55080(18) 0.99225(11) 0.0976(13) Uani 1 1 d D U . . .
H53B H 1.131388 0.572920 1.000187 0.117 Uiso 1 1 calc R U . . .
C54B C 1.15805(14) 0.51392(17) 1.01147(12) 0.0969(13) Uani 1 1 d D U . . .
H54B H 1.146569 0.509698 1.032302 0.116 Uiso 1 1 calc R U . . .
C55B C 1.18537(13) 0.48107(17) 1.00025(11) 0.0919(12) Uani 1 1 d D U . . .
C56B C 1.20169(11) 0.48783(16) 0.96859(11) 0.0853(10) Uani 1 1 d D U . . .
C61B C 1.22950(12) 0.45601(17) 0.95860(13) 0.0950(12) Uani 1 1 d D U . . .
H61B H 1.241958 0.461189 0.938360 0.114 Uiso 1 1 calc R U . . .
C62B C 1.23916(15) 0.4176(2) 0.97731(14) 0.1083(15) Uani 1 1 d D U . . .
H62B H 1.256642 0.395496 0.969435 0.130 Uiso 1 1 calc R U . . .
C63B C 1.22278(16) 0.4119(2) 1.00793(14) 0.1125(16) Uani 1 1 d D U . . .
H63B H 1.231099 0.386584 1.021737 0.135 Uiso 1 1 calc R U . . .
C64B C 1.19550(14) 0.44070(18) 1.01904(13) 0.1001(13) Uani 1 1 d D U . . .
N11C N 1.23503(10) 0.45942(14) 1.15303(9) 0.0894(10) Uani 1 1 d D U . . .
C12C C 1.25308(13) 0.48261(16) 1.18030(11) 0.0881(11) Uani 1 1 d D U . . .
C13C C 1.23255(16) 0.49599(16) 1.20765(12) 0.0972(12) Uani 1 1 d D U . . .
H13C H 1.245639 0.512559 1.226392 0.117 Uiso 1 1 calc R U . . .
C14C C 1.19187(17) 0.48377(17) 1.20599(14) 0.1036(14) Uani 1 1 d D U . . .
H14C H 1.176431 0.492895 1.223724 0.124 Uiso 1 1 calc R U . . .
C15C C 1.17392(15) 0.45923(19) 1.17972(14) 0.1037(14) Uani 1 1 d D U . . .
H15C H 1.146214 0.450748 1.179143 0.124 Uiso 1 1 calc R U . . .
C16C C 1.19656(13) 0.44626(19) 1.15315(12) 0.0986(13) Uani 1 1 d D U . . .
H16C H 1.184297 0.427906 1.135092 0.118 Uiso 1 1 calc R U . . .
N21C N 1.31195(10) 0.48317(15) 1.15037(10) 0.0972(11) Uani 1 1 d D U . . .
N22C N 1.35184(11) 0.49356(17) 1.15819(12) 0.1093(13) Uani 1 1 d D U . . .
C23C C 1.36001(18) 0.5106(2) 1.19043(15) 0.1248(19) Uani 1 1 d D U . . .
H23C H 1.385383 0.521048 1.201156 0.150 Uiso 1 1 calc R U . . .
C24C C 1.32407(18) 0.5092(2) 1.20385(14) 0.1202(18) Uani 1 1 d D U . . .
H24C H 1.319441 0.518100 1.226282 0.144 Uiso 1 1 calc R U . . .
C25C C 1.29586(14) 0.49281(18) 1.17906(12) 0.0966(13) Uani 1 1 d D U . . .
C26C C 1.37982(13) 0.4897(2) 1.13150(15) 0.1129(18) Uani 1 1 d . U . . .
H26E H 1.373447 0.461985 1.117999 0.135 Uiso 1 1 calc R U . . .
H26F H 1.408092 0.487296 1.142524 0.135 Uiso 1 1 calc R U . . .
N31C N 1.55418(9) 0.66640(10) 0.99520(9) 0.0770(8) Uani 1 1 d D U . . .
C32C C 1.54018(11) 0.64865(11) 0.96458(10) 0.0713(8) Uani 1 1 d D U . . .
C33C C 1.56164(12) 0.65199(14) 0.93634(12) 0.0876(11) Uani 1 1 d D U . . .
H33C H 1.551926 0.637544 0.915479 0.105 Uiso 1 1 calc R U . . .
C34C C 1.59654(14) 0.67604(16) 0.93887(14) 0.0996(13) Uani 1 1 d D U . . .
H34C H 1.610889 0.679795 0.919480 0.120 Uiso 1 1 calc R U . . .
C35C C 1.61109(15) 0.69502(18) 0.96977(16) 0.1093(15) Uani 1 1 d D U . . .
H35C H 1.635512 0.712045 0.972105 0.131 Uiso 1 1 calc R U . . .
C36C C 1.58950(13) 0.68870(15) 0.99695(14) 0.0962(13) Uani 1 1 d D U . . .
H36C H 1.600158 0.700872 1.018418 0.115 Uiso 1 1 calc R U . . .
N41C N 1.48006(8) 0.63223(8) 0.99089(7) 0.0621(6) Uani 1 1 d D U . . .
N42C N 1.44361(8) 0.61343(9) 0.98145(8) 0.0652(6) Uani 1 1 d D U . . .
C43C C 1.44082(11) 0.59682(11) 0.94962(10) 0.0709(8) Uani 1 1 d D U . . .
H43C H 1.417956 0.581932 0.937952 0.085 Uiso 1 1 calc R U . . .
C44C C 1.47714(11) 0.60526(11) 0.93688(10) 0.0690(8) Uani 1 1 d D U . . .
H44C H 1.484697 0.597479 0.915056 0.083 Uiso 1 1 calc R U . . .
C45C C 1.50038(10) 0.62796(11) 0.96354(9) 0.0653(7) Uani 1 1 d D U . . .
C46C C 1.41322(10) 0.60998(11) 1.00540(10) 0.0654(7) Uani 1 1 d . U . . .
H46E H 1.385957 0.608684 0.992263 0.079 Uiso 1 1 calc R U . . .
H46F H 1.414390 0.637533 1.019632 0.079 Uiso 1 1 calc R U . . .
C51C C 1.37619(12) 0.53036(18) 1.10774(12) 0.0981(14) Uani 1 1 d D U . . .
C52C C 1.35261(13) 0.56605(18) 1.11385(13) 0.0998(14) Uani 1 1 d D U . . .
H52C H 1.339304 0.566721 1.134007 0.120 Uiso 1 1 calc R U . . .
C53C C 1.34765(13) 0.60234(17) 1.09048(13) 0.0974(13) Uani 1 1 d D U . . .
H53C H 1.330522 0.626794 1.094914 0.117 Uiso 1 1 calc R U . . .
C54C C 1.36699(10) 0.60282(14) 1.06175(11) 0.0804(10) Uani 1 1 d D U . . .
H54C H 1.362099 0.626473 1.045566 0.096 Uiso 1 1 calc R U . . .
C55C C 1.39476(9) 0.56741(12) 1.05613(10) 0.0724(9) Uani 1 1 d D U . . .
C56C C 1.39847(11) 0.53049(14) 1.07885(11) 0.0830(10) Uani 1 1 d D U . . .
C61C C 1.42625(11) 0.49574(14) 1.07280(12) 0.0825(10) Uani 1 1 d D U . . .
H61C H 1.429321 0.470650 1.087844 0.099 Uiso 1 1 calc R U . . .
C62C C 1.44874(11) 0.49778(12) 1.04559(11) 0.0781(10) Uani 1 1 d D U . . .
H62C H 1.466862 0.474053 1.041632 0.094 Uiso 1 1 calc R U . . .
C63C C 1.44474(10) 0.53529(11) 1.02358(10) 0.0697(8) Uani 1 1 d D U . . .
H63C H 1.460583 0.536852 1.004943 0.084 Uiso 1 1 calc R U . . .
C64C C 1.41842(9) 0.56956(11) 1.02860(10) 0.0670(8) Uani 1 1 d D U . . .
N11D N 1.55775(11) 0.69159(12) 1.07212(10) 0.0897(9) Uani 1 1 d D U . . .
C12D C 1.55836(13) 0.73674(14) 1.07125(13) 0.0902(11) Uani 1 1 d D U . . .
C13D C 1.58689(15) 0.7620(2) 1.09119(16) 0.1136(16) Uani 1 1 d D U . . .
H13D H 1.587427 0.793942 1.089430 0.136 Uiso 1 1 calc R U . . .
C14D C 1.6143(2) 0.7395(2) 1.11353(19) 0.137(2) Uani 1 1 d D U . . .
H14D H 1.632995 0.756465 1.128514 0.165 Uiso 1 1 calc R U . . .
C15D C 1.6158(2) 0.6937(2) 1.1152(2) 0.142(2) Uani 1 1 d D U . . .
H15D H 1.636237 0.678463 1.129683 0.170 Uiso 1 1 calc R U . . .
C16D C 1.58536(16) 0.66991(19) 1.09402(15) 0.1113(16) Uani 1 1 d D U . . .
H16D H 1.584440 0.637996 1.095365 0.134 Uiso 1 1 calc R U . . .
N21D N 1.50000(9) 0.73074(9) 1.02988(9) 0.0732(7) Uani 1 1 d D U . . .
N22D N 1.47471(10) 0.75828(9) 1.01048(8) 0.0742(7) Uani 1 1 d D U . . .
C23D C 1.48585(15) 0.80220(12) 1.01613(12) 0.0866(11) Uani 1 1 d D U . . .
H23D H 1.472499 0.827783 1.005635 0.104 Uiso 1 1 calc R U . . .
C24D C 1.51878(14) 0.80281(12) 1.03900(13) 0.0892(11) Uani 1 1 d D U . . .
H24D H 1.533449 0.828502 1.047875 0.107 Uiso 1 1 calc R U . . .
C25D C 1.52738(12) 0.75659(12) 1.04736(11) 0.0818(10) Uani 1 1 d D U . . .
C26D C 1.44218(11) 0.74214(11) 0.98661(10) 0.0717(8) Uani 1 1 d . U . . .
H26G H 1.420190 0.764865 0.984290 0.086 Uiso 1 1 calc R U . . .
H26H H 1.431105 0.714233 0.995740 0.086 Uiso 1 1 calc R U . . .
N31D N 1.31157(8) 0.68276(11) 0.74471(8) 0.0743(7) Uani 1 1 d D U . . .
C32D C 1.31135(11) 0.63915(13) 0.75421(11) 0.0781(9) Uani 1 1 d D U . . .
C33D C 1.28124(13) 0.60941(15) 0.73990(12) 0.0886(11) Uani 1 1 d D U . . .
H33D H 1.281057 0.578797 0.746878 0.106 Uiso 1 1 calc R U . . .
C34D C 1.25201(14) 0.62577(17) 0.71550(12) 0.0965(13) Uani 1 1 d D U . . .
H34D H 1.230813 0.606515 0.705950 0.116 Uiso 1 1 calc R U . . .
C35D C 1.25317(13) 0.67030(19) 0.70468(12) 0.0971(13) Uani 1 1 d D U . . .
H35D H 1.233853 0.681618 0.687094 0.117 Uiso 1 1 calc R U . . .
C36D C 1.28385(11) 0.69767(16) 0.72067(10) 0.0827(10) Uani 1 1 d D U . . .
H36D H 1.284822 0.728341 0.713957 0.099 Uiso 1 1 calc R U . . .
N41D N 1.36656(9) 0.65718(10) 0.79529(8) 0.0730(7) Uani 1 1 d D U . . .
N42D N 1.39461(10) 0.63477(11) 0.81746(9) 0.0807(8) Uani 1 1 d D U . . .
C43D C 1.38830(14) 0.59005(14) 0.81585(12) 0.0898(11) Uani 1 1 d D U . . .
H43D H 1.404017 0.567772 0.828611 0.108 Uiso 1 1 calc R U . . .
C44D C 1.35506(14) 0.58236(14) 0.79247(13) 0.0913(11) Uani 1 1 d D U . . .
H44D H 1.343096 0.554115 0.786024 0.110 Uiso 1 1 calc R U . . .
C45D C 1.34246(11) 0.62505(13) 0.78007(10) 0.0765(9) Uani 1 1 d D U . . .
C46D C 1.42562(11) 0.65814(13) 0.83867(10) 0.0733(9) Uani 1 1 d . U . . .
H46G H 1.433691 0.685241 0.826431 0.088 Uiso 1 1 calc R U . . .
H46H H 1.449754 0.638439 0.842946 0.088 Uiso 1 1 calc R U . . .
C51D C 1.45501(10) 0.73249(10) 0.95172(9) 0.0666(8) Uani 1 1 d D U . . .
C52D C 1.49184(10) 0.74542(11) 0.94296(9) 0.0682(8) Uani 1 1 d D U . . .
H52D H 1.510179 0.761409 0.958889 0.082 Uiso 1 1 calc R U . . .
C53D C 1.50291(11) 0.73503(12) 0.91003(10) 0.0734(9) Uani 1 1 d D U . . .
H53D H 1.528279 0.744981 0.903737 0.088 Uiso 1 1 calc R U . . .
C54D C 1.47802(10) 0.71151(12) 0.88802(10) 0.0700(8) Uani 1 1 d D U . . .
H54D H 1.486721 0.703596 0.866615 0.084 Uiso 1 1 calc R U . . .
C55D C 1.43877(9) 0.69768(11) 0.89523(9) 0.0651(7) Uani 1 1 d D U . . .
C56D C 1.42677(9) 0.70954(10) 0.92783(9) 0.0636(7) Uani 1 1 d D U . . .
C61D C 1.38768(10) 0.69650(12) 0.93568(10) 0.0714(8) Uani 1 1 d D U . . .
H61D H 1.378934 0.704898 0.956969 0.086 Uiso 1 1 calc R U . . .
C62D C 1.36266(11) 0.67206(13) 0.91294(11) 0.0781(9) Uani 1 1 d D U . . .
H62D H 1.336681 0.663208 0.918571 0.094 Uiso 1 1 calc R U . . .
C63D C 1.37477(10) 0.65993(12) 0.88158(10) 0.0728(9) Uani 1 1 d D U . . .
H63D H 1.356900 0.642793 0.866037 0.087 Uiso 1 1 calc R U . . .
C64D C 1.41219(10) 0.67223(11) 0.87252(10) 0.0688(8) Uani 1 1 d D U . . .
N11E N 1.40176(9) 0.71053(13) 0.74044(8) 0.0825(9) Uani 1 1 d D U . . .
C12E C 1.40330(11) 0.74026(18) 0.71540(10) 0.0908(12) Uani 1 1 d D U . . .
C13E C 1.43006(14) 0.7371(2) 0.69065(12) 0.1163(17) Uani 1 1 d D U . . .
H13E H 1.431086 0.759142 0.673282 0.140 Uiso 1 1 calc R U . . .
C14E C 1.45525(15) 0.6994(3) 0.69309(15) 0.133(2) Uani 1 1 d D U . . .
H14E H 1.472846 0.694288 0.676014 0.160 Uiso 1 1 calc R U . . .
C15E C 1.45516(14) 0.6701(3) 0.71909(16) 0.130(2) Uani 1 1 d D U . . .
H15E H 1.474010 0.645917 0.721492 0.156 Uiso 1 1 calc R U . . .
C16E C 1.42718(11) 0.67576(19) 0.74233(12) 0.0981(14) Uani 1 1 d D U . . .
H16E H 1.426107 0.654251 0.760079 0.118 Uiso 1 1 calc R U . . .
N21E N 1.34860(9) 0.77809(11) 0.73915(8) 0.0743(7) Uani 1 1 d D U . . .
N22E N 1.32381(10) 0.81294(11) 0.73121(8) 0.0791(8) Uani 1 1 d D U . . .
C23E C 1.33328(17) 0.83465(17) 0.70274(11) 0.0991(13) Uani 1 1 d D U . . .
H23E H 1.320299 0.860709 0.692679 0.119 Uiso 1 1 calc R U . . .
C24E C 1.36500(16) 0.81190(18) 0.69131(12) 0.1038(14) Uani 1 1 d D U . . .
H24E H 1.378067 0.818509 0.671614 0.125 Uiso 1 1 calc R U . . .
C25E C 1.37413(12) 0.77724(16) 0.71442(10) 0.0847(10) Uani 1 1 d D U . . .
C26E C 1.29563(11) 0.82869(13) 0.75454(10) 0.0751(9) Uani 1 1 d . U . . .
H26I H 1.283688 0.802199 0.764961 0.090 Uiso 1 1 calc R U . . .
H26J H 1.273224 0.845199 0.741192 0.090 Uiso 1 1 calc R U . . .
N31E N 1.19459(12) 1.05138(16) 0.93029(10) 0.1081(14) Uani 1 1 d D U . . .
C32E C 1.20068(13) 1.01623(19) 0.95158(11) 0.0987(14) Uani 1 1 d D U . . .
C33E C 1.18310(12) 1.01095(19) 0.98148(11) 0.0978(14) Uani 1 1 d D U . . .
H33E H 1.187186 0.984449 0.994946 0.117 Uiso 1 1 calc R U . . .
C34E C 1.15928(15) 1.0460(2) 0.99096(13) 0.1129(17) Uani 1 1 d D U . . .
H34E H 1.147662 1.044804 1.011936 0.135 Uiso 1 1 calc R U . . .
C35E C 1.15273(19) 1.0819(3) 0.96998(14) 0.137(2) Uani 1 1 d D U . . .
H35E H 1.136192 1.105975 0.976186 0.164 Uiso 1 1 calc R U . . .
C36E C 1.1701(2) 1.0839(3) 0.93920(15) 0.145(3) Uani 1 1 d D U . . .
H36E H 1.164266 1.108859 0.924372 0.174 Uiso 1 1 calc R U . . .
N41E N 1.25022(10) 0.99070(15) 0.91512(9) 0.0946(11) Uani 1 1 d D U . . .
N42E N 1.27552(11) 0.95477(15) 0.91485(9) 0.0961(11) Uani 1 1 d D U . . .
C43E C 1.27113(15) 0.9266(2) 0.94038(12) 0.1064(15) Uani 1 1 d D U . . .
H43E H 1.286154 0.899687 0.945083 0.128 Uiso 1 1 calc R U . . .
C44E C 1.24230(15) 0.94216(19) 0.95843(12) 0.1049(15) Uani 1 1 d D U . . .
H44E H 1.232613 0.928832 0.977907 0.126 Uiso 1 1 calc R U . . .
C45E C 1.22966(13) 0.98219(18) 0.94232(11) 0.0936(13) Uani 1 1 d D U . . .
C46E C 1.30286(13) 0.94783(19) 0.88814(12) 0.0956(13) Uani 1 1 d . U . . .
H46I H 1.328145 0.933157 0.898435 0.115 Uiso 1 1 calc R U . . .
H46J H 1.310226 0.977449 0.879065 0.115 Uiso 1 1 calc R U . . .
C51E C 1.31437(10) 0.85867(12) 0.78251(9) 0.0685(8) Uani 1 1 d D U . . .
C52E C 1.35512(10) 0.86992(12) 0.78543(10) 0.0702(8) Uani 1 1 d D U . . .
H52E H 1.371845 0.857957 0.769540 0.084 Uiso 1 1 calc R U . . .
C53E C 1.37201(10) 0.89846(12) 0.81122(10) 0.0707(8) Uani 1 1 d D U . . .
H53E H 1.399858 0.906441 0.812045 0.085 Uiso 1 1 calc R U . . .
C54E C 1.34973(10) 0.91520(12) 0.83525(10) 0.0704(8) Uani 1 1 d D U . . .
H54E H 1.361995 0.934152 0.852923 0.084 Uiso 1 1 calc R U . . .
C55E C 1.30741(10) 0.90393(13) 0.83365(10) 0.0724(8) Uani 1 1 d D U . . .
C56E C 1.28996(10) 0.87592(12) 0.80673(10) 0.0721(8) Uani 1 1 d D U . . .
C61E C 1.24807(11) 0.86548(14) 0.80533(11) 0.0818(10) Uani 1 1 d D U . . .
H61E H 1.235970 0.846658 0.787495 0.098 Uiso 1 1 calc R U . . .
C62E C 1.22497(12) 0.88160(18) 0.82870(13) 0.0970(13) Uani 1 1 d D U . . .
H62E H 1.196548 0.876161 0.826268 0.116 Uiso 1 1 calc R U . . .
C63E C 1.24345(12) 0.90680(19) 0.85701(13) 0.1006(13) Uani 1 1 d D U . . .
H63E H 1.227848 0.915284 0.874802 0.121 Uiso 1 1 calc R U . . .
C64E C 1.28346(11) 0.91896(16) 0.85888(11) 0.0870(11) Uani 1 1 d D U . . .
N11F N 1.12246(9) 0.46384(9) 0.89230(9) 0.0758(8) Uani 1 1 d D U . . .
C12F C 1.10932(12) 0.45909(12) 0.92285(11) 0.0810(10) Uani 1 1 d D U . . .
C13F C 1.12099(15) 0.42272(14) 0.94436(14) 0.0991(13) Uani 1 1 d D U . . .
H13F H 1.110502 0.419582 0.965730 0.119 Uiso 1 1 calc R U . . .
C14F C 1.14735(17) 0.39219(16) 0.93429(16) 0.1104(15) Uani 1 1 d D U . . .
H14F H 1.156497 0.367999 0.948973 0.133 Uiso 1 1 calc R U . . .
C15F C 1.16099(15) 0.39627(14) 0.90253(16) 0.1050(14) Uani 1 1 d D U . . .
H15F H 1.178675 0.374313 0.894752 0.126 Uiso 1 1 calc R U . . .
C16F C 1.14853(12) 0.43271(12) 0.88228(13) 0.0858(11) Uani 1 1 d D U . . .
H16F H 1.158518 0.436066 0.860719 0.103 Uiso 1 1 calc R U . . .
N21F N 1.07174(9) 0.52665(9) 0.90981(8) 0.0713(7) Uani 1 1 d D U . . .
N22F N 1.04215(10) 0.55039(10) 0.92251(9) 0.0799(8) Uani 1 1 d D U . . .
C23F C 1.03342(16) 0.53297(16) 0.95221(14) 0.1027(14) Uani 1 1 d D U . . .
H23F H 1.014396 0.544802 0.966204 0.123 Uiso 1 1 calc R U . . .
C24F C 1.05632(16) 0.49565(15) 0.95886(14) 0.1033(15) Uani 1 1 d D U . . .
H24F H 1.056347 0.475787 0.977787 0.124 Uiso 1 1 calc R U . . .
C25F C 1.08006(13) 0.49284(12) 0.93152(11) 0.0817(10) Uani 1 1 d D U . . .
C26F C 1.02635(11) 0.59120(13) 0.90670(11) 0.0798(10) Uani 1 1 d . U . . .
H26K H 0.998442 0.595935 0.912701 0.096 Uiso 1 1 calc R U . . .
H26L H 1.024652 0.587710 0.881563 0.096 Uiso 1 1 calc R U . . .
N31F N 0.96533(8) 0.90584(10) 0.94869(8) 0.0697(7) Uani 1 1 d D U . . .
C32F C 0.97964(11) 0.92252(11) 0.92002(9) 0.0687(8) Uani 1 1 d D U . . .
C33F C 0.96676(12) 0.96238(12) 0.90467(10) 0.0751(9) Uani 1 1 d D U . . .
H33F H 0.977640 0.972878 0.884792 0.090 Uiso 1 1 calc R U . . .
C34F C 0.93714(13) 0.98691(13) 0.91925(11) 0.0832(10) Uani 1 1 d D U . . .
H34F H 0.926947 1.014168 0.908966 0.100 Uiso 1 1 calc R U . . .
C35F C 0.92306(13) 0.97174(13) 0.94803(12) 0.0865(11) Uani 1 1 d D U . . .
H35F H 0.903413 0.988673 0.958388 0.104 Uiso 1 1 calc R U . . .
C36F C 0.93757(12) 0.93074(13) 0.96266(11) 0.0801(10) Uani 1 1 d D U . . .
H36F H 0.927490 0.920393 0.982933 0.096 Uiso 1 1 calc R U . . .
N41F N 1.02286(8) 0.85703(9) 0.92348(8) 0.0670(6) Uani 1 1 d D U . . .
N42F N 1.05132(9) 0.83978(10) 0.90521(8) 0.0731(7) Uani 1 1 d D U . . .
C43F C 1.05751(13) 0.86580(14) 0.87823(11) 0.0841(10) Uani 1 1 d D U . . .
H43F H 1.076538 0.860623 0.862313 0.101 Uiso 1 1 calc R U . . .
C44F C 1.03083(12) 0.90139(12) 0.87823(10) 0.0779(9) Uani 1 1 d D U . . .
H44F H 1.027069 0.925252 0.862109 0.094 Uiso 1 1 calc R U . . .
C45F C 1.01084(11) 0.89491(11) 0.90662(9) 0.0683(8) Uani 1 1 d D U . . .
C46F C 1.07172(12) 0.79793(12) 0.91484(10) 0.0739(9) Uani 1 1 d . U . . .
H46K H 1.075217 0.795499 0.940084 0.089 Uiso 1 1 calc R U . . .
H46L H 1.099082 0.798387 0.907016 0.089 Uiso 1 1 calc R U . . .
C51F C 1.05165(11) 0.63270(12) 0.91712(10) 0.0712(8) Uani 1 1 d D U . . .
C52F C 1.08317(12) 0.62997(12) 0.94124(10) 0.0755(9) Uani 1 1 d D U . . .
H52F H 1.090179 0.601717 0.951578 0.091 Uiso 1 1 calc R U . . .
C53F C 1.10628(11) 0.66850(12) 0.95162(11) 0.0755(9) Uani 1 1 d D U . . .
H53F H 1.129078 0.665697 0.968408 0.091 Uiso 1 1 calc R U . . .
C54F C 1.09639(11) 0.70922(12) 0.93800(10) 0.0722(8) Uani 1 1 d D U . . .
H54F H 1.112300 0.734845 0.945135 0.087 Uiso 1 1 calc R U . . .
C55F C 1.06208(10) 0.71393(11) 0.91289(9) 0.0661(7) Uani 1 1 d D U . . .
C56F C 1.03982(10) 0.67458(12) 0.90164(9) 0.0695(8) Uani 1 1 d D U . . .
C61F C 1.00623(12) 0.67991(14) 0.87671(10) 0.0818(10) Uani 1 1 d D U . . .
H61F H 0.990926 0.654168 0.868839 0.098 Uiso 1 1 calc R U . . .
C62F C 0.99532(13) 0.72059(14) 0.86379(11) 0.0879(11) Uani 1 1 d D U . . .
H62F H 0.973225 0.723119 0.846298 0.106 Uiso 1 1 calc R U . . .
C63F C 1.01643(12) 0.75933(14) 0.87605(10) 0.0798(10) Uani 1 1 d D U . . .
H63F H 1.007617 0.787916 0.867275 0.096 Uiso 1 1 calc R U . . .
C64F C 1.04911(11) 0.75708(12) 0.90010(9) 0.0712(8) Uani 1 1 d D U . . .
C16G C 1.28112(11) 0.74417(16) 0.96113(12) 0.0729(15) Uani 0.5 1 d G U P A 1
C11G C 1.27646(13) 0.78277(14) 0.94110(13) 0.0812(18) Uani 0.5 1 d G U P A 1
H11G H 1.298554 0.803024 0.940480 0.097 Uiso 0.5 1 calc R U P A 1
C12G C 1.23948(16) 0.79174(13) 0.92198(12) 0.0773(17) Uani 0.5 1 d G U P A 1
C13G C 1.20716(13) 0.76210(17) 0.92289(12) 0.094(2) Uani 0.5 1 d G U P A 1
H13G H 1.181888 0.768230 0.909823 0.113 Uiso 0.5 1 calc R U P A 1
C14G C 1.21182(13) 0.72350(15) 0.94292(13) 0.0795(17) Uani 0.5 1 d G U P A 1
H14G H 1.189726 0.703243 0.943540 0.095 Uiso 0.5 1 calc R U P A 1
C15G C 1.24880(14) 0.71453(13) 0.96204(13) 0.0741(16) Uani 0.5 1 d G U P A 1
O17G O 1.31768(15) 0.73788(17) 0.98134(15) 0.0790(13) Uani 0.5 1 d . U P A 1
C18G C 1.3265(2) 0.7015(2) 1.00367(19) 0.0710(15) Uani 0.5 1 d D U P A 1
C19G C 1.2914(2) 0.6710(3) 1.0033(2) 0.0718(16) Uani 0.5 1 d . U P A 1
H19G H 1.294915 0.644666 1.017008 0.086 Uiso 0.5 1 calc R U P A 1
C20G C 1.2554(3) 0.6770(3) 0.9858(2) 0.0733(18) Uani 0.5 1 d . U P A 1
C21G C 1.2208(3) 0.6455(3) 0.9890(3) 0.092(2) Uani 0.5 1 d . U P A 1
H21A H 1.195243 0.662508 0.986524 0.138 Uiso 0.5 1 calc R U P A 1
H21B H 1.224390 0.630969 1.011466 0.138 Uiso 0.5 1 calc R U P A 1
H21C H 1.219953 0.622557 0.971053 0.138 Uiso 0.5 1 calc R U P A 1
N22G N 1.2372(3) 0.8298(2) 0.9013(2) 0.098(2) Uani 0.5 1 d . U P A 1
H22A H 1.214689 0.835891 0.888062 0.118 Uiso 0.5 1 calc R U P A 1
H22B H 1.258346 0.847778 0.901399 0.118 Uiso 0.5 1 calc R U P A 1
O23G O 1.35387(14) 0.70083(13) 1.01664(10) 0.0550(9) Uani 0.5 1 d D U P A 1
O11S O 1.2963(2) 0.6358(3) 0.98273(19) 0.114(2) Uani 0.5 1 d D U P B 2
H11S H 1.300509 0.624893 1.002511 0.171 Uiso 0.5 1 calc R U P B 2
C12S C 1.2577(5) 0.6527(6) 0.9777(5) 0.153(6) Uani 0.5 1 d D U P B 2
H12A H 1.243081 0.638810 0.957288 0.230 Uiso 0.5 1 calc R U P B 2
H12B H 1.258879 0.685370 0.974413 0.230 Uiso 0.5 1 calc R U P B 2
H12C H 1.243533 0.646049 0.997624 0.230 Uiso 0.5 1 calc R U P B 2
S10Z S 1.32760(4) 0.54577(5) 0.92873(4) 0.0870(6) Uani 0.5 1 d G U P . .
O11Z O 1.35349(7) 0.55221(10) 0.90017(6) 0.0606(10) Uani 0.5 1 d G U P . .
O12Z O 1.29631(6) 0.58245(9) 0.92741(7) 0.0503(8) Uani 0.5 1 d G U P . .
O13Z O 1.30678(9) 0.50097(7) 0.92481(9) 0.0882(16) Uani 0.5 1 d G U P . .
O14Z O 1.35378(7) 0.54750(11) 0.96231(5) 0.0609(10) Uani 0.5 1 d G U P . .
S15Z S 1.14390(5) 0.78278(5) 0.83163(5) 0.0744(4) Uani 0.5 1 d G U P . .
O16Z O 1.16887(11) 0.74829(13) 0.85248(13) 0.137(3) Uani 0.5 1 d G U P . .
O17Z O 1.16286(15) 0.79239(16) 0.79951(8) 0.123(2) Uani 0.5 1 d G U P . .
O18Z O 1.14219(16) 0.82531(10) 0.85198(11) 0.123(3) Uani 0.5 1 d G U P . .
O19Z O 1.10165(7) 0.76502(15) 0.82253(13) 0.132(3) Uani 0.5 1 d G U P . .
S20Z S 1.50514(4) 0.55962(5) 0.84270(4) 0.0719(4) Uani 0.5 1 d G U P . .
O21Z O 1.53653(8) 0.58760(10) 0.86355(8) 0.0795(13) Uani 0.5 1 d G U P . .
O22Z O 1.52229(9) 0.51389(7) 0.83690(8) 0.0729(12) Uani 0.5 1 d G U P . .
O23Z O 1.49332(8) 0.58218(10) 0.80892(5) 0.0641(11) Uani 0.5 1 d G U P . .
O24Z O 1.46841(7) 0.55497(10) 0.86154(7) 0.0543(9) Uani 0.5 1 d G U P . .
S25Z S 1.11669(18) 0.30930(14) 0.99779(13) 0.144(3) Uani 0.25 1 d G U P . .
O26Z O 1.1553(2) 0.3009(2) 0.9824(2) 0.088(3) Uani 0.25 1 d G U P . .
O27Z O 1.1147(3) 0.35796(16) 1.0080(2) 0.100(3) Uani 0.25 1 d G U P . .
O28Z O 1.1155(3) 0.2801(2) 1.02880(17) 0.100(3) Uani 0.25 1 d G U P . .
O29Z O 1.0811(2) 0.2983(3) 0.9721(2) 0.096(3) Uani 0.25 1 d G U P . .
B95Z B 1.5089(3) 0.8243(3) 0.7581(2) 0.074(2) Uani 0.5 1 d . U P C -1
F96Z F 1.46862(7) 0.84916(8) 0.75884(6) 0.0849(6) Uani 1 1 d . U . . .
F97Z F 1.52665(14) 0.82078(18) 0.79204(13) 0.0924(13) Uani 0.5 1 d . U P . .
F98Z F 1.500000 0.78213(12) 0.750000 0.1129(13) Uani 1 2 d S TU P . .

loop_
_atom_site_aniso_label
_atom_site_aniso_U_11
_atom_site_aniso_U_22
_atom_site_aniso_U_33
_atom_site_aniso_U_23
_atom_site_aniso_U_13
_atom_site_aniso_U_12
Co1 0.0484(2) 0.0725(3) 0.0750(3) -0.0101(2) 0.02238(19) -0.00487(18)
Co2 0.0537(2) 0.0543(2) 0.0892(3) -0.0117(2) 0.0198(2) -0.00468(17)
Co3 0.0721(3) 0.1377(5) 0.0795(3) 0.0271(3) 0.0315(3) 0.0361(3)
Co4 0.0553(2) 0.0545(2) 0.0901(3) -0.0052(2) 0.0203(2) 0.00071(17)
N11A 0.0544(13) 0.0696(15) 0.0694(15) 0.0021(12) 0.0182(11) -0.0090(12)
C12A 0.0614(17) 0.0594(16) 0.0752(19) 0.0024(14) 0.0186(14) -0.0043(13)
C13A 0.077(2) 0.0636(18) 0.0745(19) -0.0013(15) 0.0152(16) -0.0085(16)
C14A 0.086(2) 0.076(2) 0.082(2) 0.0023(18) 0.0035(19) -0.0214(19)
C15A 0.0618(19) 0.081(2) 0.091(2) 0.0081(18) 0.0123(17) -0.0178(17)
C16A 0.0600(18) 0.084(2) 0.081(2) 0.0079(17) 0.0208(16) -0.0125(16)
N21A 0.0520(12) 0.0609(14) 0.0760(16) 0.0025(12) 0.0275(11) -0.0027(11)
N22A 0.0519(13) 0.0608(14) 0.0841(17) 0.0015(12) 0.0280(12) -0.0016(11)
C23A 0.073(2) 0.072(2) 0.089(2) -0.0049(17) 0.0428(17) -0.0037(16)
C24A 0.072(2) 0.0666(19) 0.083(2) -0.0024(16) 0.0284(16) -0.0019(15)
C25A 0.0664(17) 0.0558(15) 0.0722(18) 0.0036(14) 0.0254(14) -0.0037(13)
C26A 0.0500(15) 0.0633(16) 0.084(2) 0.0043(15) 0.0260(14) -0.0026(13)
N31A 0.0535(15) 0.0789(19) 0.111(2) -0.0327(17) 0.0230(15) -0.0106(13)
C32A 0.0529(16) 0.072(2) 0.110(3) -0.0251(19) 0.0196(17) -0.0058(14)
C33A 0.059(2) 0.106(3) 0.137(4) -0.050(3) 0.023(2) -0.008(2)
C34A 0.060(2) 0.112(3) 0.156(4) -0.051(3) 0.027(2) -0.022(2)
C35A 0.065(2) 0.139(4) 0.149(4) -0.059(3) 0.043(3) -0.034(2)
C36A 0.0578(19) 0.111(3) 0.124(3) -0.042(3) 0.031(2) -0.014(2)
N41A 0.0557(14) 0.0556(13) 0.100(2) -0.0178(13) 0.0270(13) -0.0057(11)
N42A 0.0595(14) 0.0637(15) 0.0907(19) -0.0091(13) 0.0272(13) -0.0068(12)
C43A 0.0625(18) 0.0639(18) 0.092(2) -0.0165(16) 0.0260(16) -0.0050(14)
C44A 0.069(2) 0.0684(19) 0.094(2) -0.0234(18) 0.0249(18) -0.0078(16)
C45A 0.0582(17) 0.0640(18) 0.100(2) -0.0193(17) 0.0243(16) -0.0067(14)
C46A 0.0569(16) 0.0627(17) 0.091(2) -0.0130(16) 0.0222(16) -0.0099(13)
C51A 0.0524(15) 0.0621(16) 0.0792(19) -0.0008(14) 0.0282(14) -0.0021(12)
C52A 0.0521(15) 0.0615(16) 0.085(2) 0.0097(15) 0.0160(14) -0.0056(13)
C53A 0.0562(17) 0.0692(19) 0.092(2) 0.0166(17) 0.0127(16) -0.0063(14)
C54A 0.0582(17) 0.0616(17) 0.090(2) 0.0077(16) 0.0239(15) -0.0052(13)
C55A 0.0554(15) 0.0659(17) 0.0758(19) -0.0035(14) 0.0254(13) -0.0027(13)
C56A 0.0504(14) 0.0682(17) 0.0768(18) -0.0015(14) 0.0273(13) -0.0041(13)
C61A 0.0596(17) 0.076(2) 0.078(2) 0.0041(16) 0.0259(15) -0.0010(15)
C62A 0.0617(18) 0.080(2) 0.079(2) 0.0023(17) 0.0225(15) -0.0045(16)
C63A 0.0605(17) 0.076(2) 0.078(2) -0.0095(16) 0.0236(15) -0.0090(15)
C64A 0.0583(16) 0.0646(17) 0.0785(19) -0.0069(15) 0.0268(14) -0.0061(13)
N11B 0.087(2) 0.0737(18) 0.0778(18) -0.0097(15) 0.0140(15) 0.0170(15)
C12B 0.101(3) 0.0685(19) 0.078(2) -0.0001(16) 0.0384(19) 0.0157(18)
C13B 0.137(4) 0.077(2) 0.089(3) 0.008(2) 0.043(3) 0.028(3)
C14B 0.173(5) 0.105(3) 0.099(3) 0.007(3) 0.041(3) 0.057(3)
C15B 0.127(4) 0.149(4) 0.086(3) -0.003(3) 0.003(3) 0.052(3)
C16B 0.096(3) 0.106(3) 0.098(3) -0.014(2) 0.009(2) 0.033(3)
N21B 0.0667(15) 0.0578(14) 0.0802(17) -0.0044(12) 0.0276(13) -0.0072(12)
N22B 0.0636(16) 0.0776(17) 0.0861(18) -0.0110(14) 0.0235(14) -0.0260(13)
C23B 0.080(2) 0.082(2) 0.097(3) -0.009(2) 0.032(2) -0.0299(19)
C24B 0.106(3) 0.068(2) 0.097(3) -0.0225(18) 0.053(2) -0.0308(19)
C25B 0.086(2) 0.0565(16) 0.078(2) -0.0054(14) 0.0351(16) -0.0082(15)
C26B 0.0509(17) 0.096(3) 0.095(2) -0.012(2) 0.0163(16) -0.0082(17)
N31B 0.105(3) 0.137(3) 0.076(2) 0.019(2) 0.0317(19) 0.049(2)
C32B 0.127(4) 0.132(4) 0.083(3) 0.026(3) 0.028(3) 0.047(3)
C33B 0.166(5) 0.140(4) 0.096(3) 0.003(3) 0.003(3) 0.061(4)
C34B 0.159(5) 0.135(4) 0.107(4) 0.016(3) 0.000(4) 0.072(4)
C35B 0.119(4) 0.147(4) 0.100(3) 0.035(3) 0.022(3) 0.048(3)
C36B 0.108(3) 0.137(4) 0.083(3) 0.030(3) 0.025(2) 0.042(3)
N41B 0.105(3) 0.134(3) 0.093(2) 0.026(2) 0.031(2) 0.042(2)
N42B 0.105(3) 0.140(4) 0.107(3) 0.029(3) 0.017(2) 0.025(3)
C43B 0.153(5) 0.148(5) 0.144(5) 0.049(4) 0.027(4) 0.010(4)
C44B 0.141(5) 0.142(5) 0.157(6) 0.033(4) 0.008(4) 0.024(4)
C45B 0.117(4) 0.136(4) 0.106(3) 0.027(3) 0.028(3) 0.050(3)
C46B 0.086(3) 0.136(4) 0.107(3) 0.023(3) 0.019(2) 0.030(3)
C51B 0.0539(18) 0.103(3) 0.090(2) 0.001(2) 0.0169(17) 0.0070(18)
C52B 0.071(2) 0.103(3) 0.092(3) 0.006(2) 0.0173(19) 0.016(2)
C53B 0.081(3) 0.133(4) 0.079(2) 0.000(2) 0.014(2) 0.037(3)
C54B 0.074(2) 0.125(4) 0.094(3) 0.011(2) 0.021(2) 0.026(2)
C55B 0.066(2) 0.118(3) 0.093(3) 0.005(2) 0.0150(19) 0.024(2)
C56B 0.0519(17) 0.116(3) 0.090(2) 0.002(2) 0.0147(17) 0.0043(18)
C61B 0.060(2) 0.122(3) 0.104(3) -0.001(2) 0.015(2) 0.014(2)
C62B 0.076(3) 0.128(4) 0.122(3) 0.010(3) 0.015(2) 0.035(3)
C63B 0.090(3) 0.133(4) 0.116(3) 0.022(3) 0.019(3) 0.041(3)
C64B 0.076(3) 0.125(4) 0.100(3) 0.016(3) 0.011(2) 0.023(2)
N11C 0.0701(18) 0.120(3) 0.082(2) 0.0210(19) 0.0276(16) 0.0118(18)
C12C 0.079(2) 0.099(3) 0.091(3) 0.025(2) 0.0281(19) 0.003(2)
C13C 0.113(3) 0.090(3) 0.094(3) 0.021(2) 0.039(2) 0.005(2)
C14C 0.118(3) 0.100(3) 0.103(3) 0.027(2) 0.054(3) 0.021(3)
C15C 0.083(3) 0.120(4) 0.117(3) 0.029(3) 0.050(2) 0.012(2)
C16C 0.072(2) 0.132(4) 0.098(3) 0.018(3) 0.034(2) 0.007(2)
N21C 0.0615(17) 0.130(3) 0.103(2) 0.043(2) 0.0236(16) 0.0107(18)
N22C 0.070(2) 0.147(4) 0.112(3) 0.047(3) 0.0114(19) -0.003(2)
C23C 0.098(3) 0.156(5) 0.117(4) 0.052(3) -0.003(3) -0.019(3)
C24C 0.109(4) 0.146(5) 0.105(3) 0.042(3) 0.008(3) -0.018(3)
C25C 0.083(2) 0.119(3) 0.090(3) 0.037(2) 0.020(2) -0.003(2)
C26C 0.061(2) 0.144(4) 0.138(4) 0.068(3) 0.029(2) 0.015(2)
N31C 0.0599(15) 0.0621(15) 0.114(2) -0.0010(15) 0.0345(15) -0.0035(12)
C32C 0.0619(17) 0.0590(17) 0.098(2) 0.0040(16) 0.0323(16) 0.0083(14)
C33C 0.076(2) 0.085(2) 0.109(3) 0.016(2) 0.042(2) 0.0242(19)
C34C 0.080(3) 0.092(3) 0.136(4) 0.019(3) 0.055(3) 0.015(2)
C35C 0.075(3) 0.098(3) 0.163(4) -0.003(3) 0.053(3) -0.011(2)
C36C 0.074(2) 0.081(2) 0.140(4) -0.007(2) 0.040(2) -0.0132(19)
N41C 0.0557(13) 0.0491(12) 0.0849(17) 0.0029(11) 0.0222(12) 0.0053(10)
N42C 0.0568(14) 0.0546(13) 0.0867(17) -0.0024(12) 0.0190(12) 0.0050(11)
C43C 0.0695(19) 0.0552(16) 0.089(2) 0.0014(15) 0.0142(16) 0.0105(14)
C44C 0.0692(19) 0.0562(16) 0.085(2) 0.0056(15) 0.0234(16) 0.0115(14)
C45C 0.0605(16) 0.0542(15) 0.086(2) 0.0048(14) 0.0284(15) 0.0128(13)
C46C 0.0522(15) 0.0577(16) 0.089(2) 0.0053(15) 0.0203(15) 0.0053(13)
C51C 0.0520(18) 0.132(3) 0.112(3) 0.048(3) 0.0203(19) 0.012(2)
C52C 0.064(2) 0.135(4) 0.105(3) 0.034(3) 0.028(2) 0.022(2)
C53C 0.067(2) 0.113(3) 0.119(3) 0.019(3) 0.040(2) 0.015(2)
C54C 0.0510(17) 0.090(2) 0.103(3) 0.013(2) 0.0209(17) 0.0128(16)
C55C 0.0441(15) 0.075(2) 0.100(2) 0.0139(18) 0.0153(15) 0.0024(13)
C56C 0.0521(17) 0.090(2) 0.109(3) 0.025(2) 0.0169(17) 0.0027(16)
C61C 0.0560(18) 0.075(2) 0.117(3) 0.020(2) 0.0105(18) 0.0013(16)
C62C 0.0583(18) 0.0625(18) 0.115(3) 0.0157(19) 0.0152(18) 0.0034(15)
C63C 0.0532(16) 0.0612(17) 0.096(2) 0.0034(16) 0.0150(16) 0.0022(13)
C64C 0.0486(15) 0.0603(16) 0.093(2) 0.0040(15) 0.0127(14) -0.0008(12)
N11D 0.0728(19) 0.082(2) 0.114(3) -0.0189(19) 0.0106(18) -0.0062(16)
C12D 0.073(2) 0.078(2) 0.123(3) -0.029(2) 0.027(2) -0.0138(18)
C13D 0.083(3) 0.113(4) 0.146(4) -0.043(3) 0.018(3) -0.027(3)
C14D 0.107(4) 0.134(4) 0.166(5) -0.058(4) -0.011(4) -0.017(3)
C15D 0.109(4) 0.137(4) 0.169(6) -0.042(4) -0.023(4) -0.013(4)
C16D 0.087(3) 0.104(3) 0.137(4) -0.026(3) -0.013(3) -0.003(3)
N21D 0.0673(16) 0.0575(14) 0.101(2) -0.0103(14) 0.0339(14) -0.0019(12)
N22D 0.0851(19) 0.0495(13) 0.0947(19) -0.0019(13) 0.0400(15) -0.0003(13)
C23D 0.110(3) 0.0495(16) 0.109(3) -0.0055(17) 0.053(2) -0.0039(18)
C24D 0.097(3) 0.0566(18) 0.123(3) -0.0145(19) 0.049(2) -0.0210(18)
C25D 0.081(2) 0.0612(18) 0.110(3) -0.0159(18) 0.0419(19) -0.0134(16)
C26D 0.0719(19) 0.0548(16) 0.094(2) 0.0034(16) 0.0364(17) 0.0092(14)
N31D 0.0539(14) 0.0881(19) 0.0838(18) -0.0226(15) 0.0208(13) -0.0019(13)
C32D 0.0634(18) 0.080(2) 0.097(2) -0.0298(18) 0.0332(16) -0.0111(16)
C33D 0.076(2) 0.086(2) 0.108(3) -0.038(2) 0.029(2) -0.0173(19)
C34D 0.075(2) 0.111(3) 0.109(3) -0.042(3) 0.030(2) -0.018(2)
C35D 0.065(2) 0.132(3) 0.097(3) -0.034(3) 0.016(2) -0.005(2)
C36D 0.0615(19) 0.101(3) 0.088(2) -0.021(2) 0.0177(17) -0.0017(18)
N41D 0.0596(15) 0.0680(16) 0.095(2) -0.0132(14) 0.0235(14) 0.0047(12)
N42D 0.0659(17) 0.0720(17) 0.107(2) -0.0088(16) 0.0199(15) 0.0094(14)
C43D 0.095(3) 0.069(2) 0.109(3) -0.012(2) 0.026(2) 0.0062(19)
C44D 0.085(3) 0.071(2) 0.121(3) -0.018(2) 0.029(2) 0.0053(19)
C45D 0.0658(19) 0.074(2) 0.095(2) -0.0207(17) 0.0299(17) -0.0013(16)
C46D 0.0571(17) 0.074(2) 0.092(2) 0.0050(17) 0.0207(16) 0.0097(15)
C51D 0.0661(17) 0.0504(15) 0.088(2) 0.0102(14) 0.0315(15) 0.0047(13)
C52D 0.0640(18) 0.0562(16) 0.088(2) 0.0090(15) 0.0251(16) -0.0007(14)
C53D 0.0595(17) 0.0681(19) 0.098(2) 0.0141(17) 0.0331(17) 0.0016(15)
C54D 0.0586(17) 0.0735(19) 0.083(2) 0.0111(16) 0.0304(15) 0.0061(15)
C55D 0.0522(15) 0.0587(16) 0.088(2) 0.0127(15) 0.0257(14) 0.0072(12)
C56D 0.0519(15) 0.0544(15) 0.089(2) 0.0111(14) 0.0276(14) 0.0107(12)
C61D 0.0556(16) 0.0654(18) 0.098(2) 0.0170(17) 0.0322(16) 0.0101(14)
C62D 0.0533(17) 0.078(2) 0.108(3) 0.0144(19) 0.0289(17) 0.0055(15)
C63D 0.0527(16) 0.0703(19) 0.098(2) 0.0112(17) 0.0210(16) 0.0028(14)
C64D 0.0548(16) 0.0639(17) 0.091(2) 0.0115(16) 0.0214(15) 0.0143(13)
N11E 0.0513(14) 0.118(2) 0.0834(19) -0.0299(17) 0.0295(13) -0.0136(15)
C12E 0.0567(18) 0.140(3) 0.080(2) -0.036(2) 0.0282(16) -0.028(2)
C13E 0.074(3) 0.189(5) 0.093(3) -0.035(3) 0.044(2) -0.038(3)
C14E 0.072(3) 0.223(6) 0.114(4) -0.050(4) 0.049(3) -0.008(3)
C15E 0.062(2) 0.209(6) 0.125(4) -0.055(4) 0.041(3) 0.009(3)
C16E 0.0522(18) 0.146(4) 0.099(3) -0.038(3) 0.0222(18) 0.010(2)
N21E 0.0613(15) 0.091(2) 0.0739(17) 0.0035(15) 0.0222(13) -0.0145(14)
N22E 0.0763(19) 0.0836(19) 0.0789(18) 0.0107(15) 0.0158(15) -0.0208(15)
C23E 0.121(4) 0.100(3) 0.077(2) 0.014(2) 0.018(2) -0.034(3)
C24E 0.115(3) 0.121(3) 0.081(2) -0.001(2) 0.037(2) -0.049(3)
C25E 0.071(2) 0.115(3) 0.073(2) -0.0129(19) 0.0280(17) -0.0303(19)
C26E 0.0619(19) 0.076(2) 0.089(2) 0.0191(17) 0.0139(16) -0.0105(16)
N31E 0.079(2) 0.159(4) 0.093(2) 0.036(2) 0.0394(18) 0.059(2)
C32E 0.069(2) 0.151(4) 0.080(2) 0.023(2) 0.0240(19) 0.034(2)
C33E 0.061(2) 0.146(4) 0.091(3) 0.024(3) 0.0284(19) 0.021(2)
C34E 0.080(3) 0.173(5) 0.092(3) 0.015(3) 0.037(2) 0.041(3)
C35E 0.116(4) 0.200(6) 0.104(3) 0.030(4) 0.050(3) 0.079(4)
C36E 0.135(4) 0.196(6) 0.117(4) 0.043(4) 0.068(3) 0.101(4)
N41E 0.0702(19) 0.132(3) 0.087(2) 0.019(2) 0.0310(16) 0.0283(19)
N42E 0.076(2) 0.131(3) 0.085(2) 0.016(2) 0.0256(16) 0.037(2)
C43E 0.092(3) 0.141(4) 0.089(3) 0.021(3) 0.022(2) 0.038(3)
C44E 0.092(3) 0.141(4) 0.084(3) 0.024(3) 0.022(2) 0.031(3)
C45E 0.068(2) 0.135(4) 0.083(2) 0.022(2) 0.0287(18) 0.028(2)
C46E 0.064(2) 0.131(4) 0.095(3) 0.003(2) 0.0282(19) 0.024(2)
C51E 0.0550(16) 0.0655(18) 0.088(2) 0.0178(15) 0.0200(15) 0.0006(14)
C52E 0.0554(16) 0.074(2) 0.084(2) 0.0123(16) 0.0192(15) -0.0036(14)
C53E 0.0512(16) 0.0713(19) 0.092(2) 0.0107(17) 0.0203(15) -0.0023(14)
C54E 0.0570(16) 0.0682(19) 0.089(2) 0.0098(16) 0.0208(15) 0.0062(14)
C55E 0.0560(16) 0.078(2) 0.087(2) 0.0176(17) 0.0258(15) 0.0071(15)
C56E 0.0531(16) 0.077(2) 0.088(2) 0.0244(17) 0.0188(15) 0.0037(14)
C61E 0.0544(17) 0.089(2) 0.104(3) 0.020(2) 0.0193(17) 0.0000(17)
C62E 0.0541(19) 0.125(4) 0.115(3) 0.015(3) 0.0243(19) 0.008(2)
C63E 0.062(2) 0.141(4) 0.104(3) 0.010(3) 0.034(2) 0.013(2)
C64E 0.0550(17) 0.110(3) 0.098(3) 0.021(2) 0.0204(17) 0.0231(18)
N11F 0.0601(15) 0.0504(13) 0.120(2) -0.0007(14) 0.0228(16) -0.0066(12)
C12F 0.077(2) 0.0570(17) 0.111(3) 0.0009(18) 0.019(2) -0.0137(16)
C13F 0.092(3) 0.065(2) 0.142(4) 0.022(2) 0.017(3) -0.0159(19)
C14F 0.104(3) 0.073(2) 0.155(4) 0.020(3) 0.013(3) -0.005(2)
C15F 0.082(3) 0.065(2) 0.171(4) 0.001(3) 0.025(3) 0.007(2)
C16F 0.062(2) 0.0640(19) 0.133(3) -0.012(2) 0.018(2) 0.0019(16)
N21F 0.0638(16) 0.0569(14) 0.098(2) -0.0097(13) 0.0287(14) -0.0101(12)
N22F 0.0743(18) 0.0650(16) 0.107(2) -0.0142(15) 0.0379(17) -0.0093(14)
C23F 0.101(3) 0.085(3) 0.132(4) -0.006(2) 0.059(3) -0.008(2)
C24F 0.110(3) 0.075(2) 0.136(4) 0.012(2) 0.061(3) -0.014(2)
C25F 0.085(2) 0.0608(18) 0.105(3) -0.0060(18) 0.036(2) -0.0150(16)
C26F 0.0619(19) 0.075(2) 0.106(3) -0.0196(19) 0.0237(18) 0.0016(16)
N31F 0.0574(14) 0.0625(15) 0.0905(19) -0.0088(13) 0.0141(13) 0.0115(12)
C32F 0.0633(18) 0.0587(16) 0.085(2) -0.0026(15) 0.0140(16) 0.0058(14)
C33F 0.073(2) 0.0622(18) 0.090(2) -0.0006(16) 0.0073(18) 0.0103(16)
C34F 0.088(3) 0.0630(19) 0.099(3) -0.0115(18) 0.010(2) 0.0202(18)
C35F 0.074(2) 0.069(2) 0.116(3) -0.012(2) 0.012(2) 0.0162(18)
C36F 0.067(2) 0.073(2) 0.102(3) -0.0127(19) 0.0203(18) 0.0153(17)
N41F 0.0610(15) 0.0597(14) 0.0824(17) -0.0030(13) 0.0178(13) 0.0118(12)
N42F 0.0688(17) 0.0678(16) 0.0860(19) -0.0036(14) 0.0238(14) 0.0123(13)
C43F 0.080(2) 0.087(2) 0.090(2) 0.0045(19) 0.0282(19) 0.020(2)
C44F 0.084(2) 0.0634(19) 0.089(2) 0.0055(17) 0.0208(19) 0.0121(17)
C45F 0.0644(18) 0.0578(16) 0.083(2) 0.0006(15) 0.0107(15) 0.0058(14)
C46F 0.074(2) 0.0615(17) 0.089(2) -0.0004(16) 0.0240(17) 0.0133(15)
C51F 0.0611(17) 0.0671(18) 0.089(2) -0.0168(16) 0.0224(16) 0.0048(14)
C52F 0.076(2) 0.0636(18) 0.089(2) -0.0069(17) 0.0176(17) 0.0120(16)
C53F 0.0646(19) 0.0662(18) 0.095(2) -0.0100(17) 0.0055(17) 0.0083(15)
C54F 0.0607(18) 0.0665(18) 0.090(2) -0.0096(17) 0.0100(16) 0.0112(15)
C55F 0.0576(16) 0.0648(17) 0.0785(19) -0.0077(15) 0.0197(14) 0.0116(13)
C56F 0.0621(17) 0.0683(18) 0.080(2) -0.0183(15) 0.0179(15) 0.0135(14)
C61F 0.070(2) 0.085(2) 0.092(2) -0.0299(19) 0.0129(18) 0.0163(18)
C62F 0.084(3) 0.094(3) 0.083(2) -0.023(2) -0.003(2) 0.026(2)
C63F 0.077(2) 0.077(2) 0.087(2) -0.0099(18) 0.0121(18) 0.0251(18)
C64F 0.0690(19) 0.0676(18) 0.079(2) -0.0074(16) 0.0185(16) 0.0161(15)
C16G 0.067(3) 0.067(3) 0.090(4) 0.000(3) 0.031(3) 0.003(3)
C11G 0.096(4) 0.072(4) 0.083(4) 0.003(3) 0.040(3) 0.005(3)
C12G 0.100(5) 0.058(3) 0.077(4) 0.000(3) 0.024(3) -0.004(3)
C13G 0.131(6) 0.091(5) 0.059(4) 0.009(3) 0.006(4) -0.035(4)
C14G 0.073(4) 0.080(4) 0.090(5) -0.008(3) 0.028(3) -0.001(3)
C15G 0.075(3) 0.059(3) 0.094(4) 0.005(3) 0.033(3) 0.002(3)
O17G 0.057(2) 0.070(3) 0.114(4) 0.004(2) 0.029(2) 0.001(2)
C18G 0.076(3) 0.067(4) 0.077(4) -0.004(3) 0.041(3) -0.001(3)
C19G 0.069(3) 0.066(4) 0.085(4) 0.004(3) 0.029(3) 0.003(3)
C20G 0.070(4) 0.064(4) 0.088(5) 0.001(3) 0.021(3) -0.006(3)
C21G 0.082(5) 0.091(5) 0.105(6) 0.011(5) 0.024(4) -0.024(4)
N22G 0.107(5) 0.071(4) 0.123(6) 0.018(4) 0.044(4) 0.020(4)
O23G 0.062(2) 0.052(2) 0.055(2) -0.0080(16) 0.0246(18) -0.0137(18)
O11S 0.109(5) 0.128(6) 0.109(5) 0.011(4) 0.031(4) -0.036(4)
C12S 0.130(9) 0.127(11) 0.201(15) 0.002(11) 0.013(10) -0.014(9)
S10Z 0.0515(9) 0.1050(15) 0.1035(14) 0.0299(12) 0.0046(9) -0.0131(9)
O11Z 0.0300(16) 0.060(2) 0.091(3) 0.034(2) 0.0021(17) -0.0004(15)
O12Z 0.0282(14) 0.060(2) 0.064(2) 0.0089(17) 0.0109(14) 0.0084(14)
O13Z 0.054(3) 0.088(3) 0.124(4) 0.026(3) 0.015(3) -0.028(2)
O14Z 0.0414(19) 0.064(2) 0.076(3) 0.0074(19) 0.0020(18) 0.0035(17)
S15Z 0.0641(9) 0.0594(9) 0.1012(13) -0.0065(8) 0.0151(9) 0.0079(7)
O16Z 0.050(3) 0.093(4) 0.269(9) 0.073(5) 0.020(4) 0.001(3)
O17Z 0.105(5) 0.162(7) 0.112(4) -0.032(4) 0.061(4) 0.015(4)
O18Z 0.168(6) 0.062(3) 0.163(6) -0.029(3) 0.128(5) -0.026(3)
O19Z 0.067(3) 0.099(4) 0.226(9) 0.026(5) 0.001(4) 0.017(3)
S20Z 0.0664(9) 0.0701(10) 0.0817(11) 0.0016(8) 0.0188(8) 0.0135(8)
O21Z 0.065(3) 0.063(3) 0.110(4) -0.006(3) 0.010(3) -0.008(2)
O22Z 0.062(3) 0.071(3) 0.088(3) 0.017(2) 0.020(2) 0.029(2)
O23Z 0.0466(19) 0.072(2) 0.078(3) 0.035(2) 0.0283(18) 0.0083(18)
O24Z 0.056(2) 0.0527(19) 0.059(2) 0.0168(16) 0.0273(17) 0.0225(16)
S25Z 0.190(7) 0.091(4) 0.162(6) 0.018(4) 0.064(5) -0.027(4)
O26Z 0.120(8) 0.046(4) 0.105(7) 0.007(5) 0.040(6) -0.025(5)
O27Z 0.110(9) 0.079(6) 0.105(8) 0.019(5) -0.009(6) -0.009(6)
O28Z 0.122(10) 0.061(5) 0.122(8) -0.008(6) 0.031(7) 0.002(6)
O29Z 0.111(8) 0.093(7) 0.089(7) 0.002(6) 0.036(6) 0.001(6)
B95Z 0.072(6) 0.076(4) 0.079(6) -0.020(4) 0.027(4) -0.005(3)
F96Z 0.0866(14) 0.0775(13) 0.0936(14) 0.0069(11) 0.0231(12) 0.0094(11)
F97Z 0.070(3) 0.110(3) 0.099(3) 0.019(3) 0.019(2) 0.005(2)
F98Z 0.090(2) 0.076(2) 0.177(4) 0.000 0.033(2) 0.000

loop_
_atom_type_symbol
_atom_type_description
_atom_type_scat_dispersion_real
_atom_type_scat_dispersion_imag
_atom_type_scat_source
B B 0.0004 0.0006 'International Tables Vol C Tables 4.2.6.8 and 6.1.1.4'
C C 0.0019 0.0015 'International Tables Vol C Tables 4.2.6.8 and 6.1.1.4'
Co Co 0.2978 0.9222 'International Tables Vol C Tables 4.2.6.8 and 6.1.1.4'
F F 0.0124 0.0097 'International Tables Vol C Tables 4.2.6.8 and 6.1.1.4'
H H 0.0000 0.0000 'International Tables Vol C Tables 4.2.6.8 and 6.1.1.4'
N N 0.0037 0.0031 'International Tables Vol C Tables 4.2.6.8 and 6.1.1.4'
O O 0.0071 0.0057 'International Tables Vol C Tables 4.2.6.8 and 6.1.1.4'
S S 0.1048 0.1164 'International Tables Vol C Tables 4.2.6.8 and 6.1.1.4'

loop_
_geom_angle_atom_site_label_1
_geom_angle_atom_site_label_2
_geom_angle_atom_site_label_3
_geom_angle
_geom_angle_site_symmetry_1
_geom_angle_site_symmetry_3
_geom_angle_publ_flag
N11A Co1 N21A 77.20(10) . . ?
N11A Co1 N31D 171.54(11) . . ?
N11A Co1 N41D 100.64(12) . . ?
N11A Co1 N11E 95.16(11) . . ?
N11A Co1 N21E 91.32(12) . . ?
N31D Co1 N21A 94.98(10) . . ?
N31D Co1 N41D 76.62(13) . . ?
N31D Co1 N11E 92.77(11) . . ?
N41D Co1 N21A 95.10(11) . . ?
N41D Co1 N11E 88.32(13) . . ?
N11E Co1 N21A 172.08(11) . . ?
N21E Co1 N21A 101.40(11) . . ?
N21E Co1 N31D 93.41(13) . . ?
N21E Co1 N41D 161.44(12) . . ?
N21E Co1 N11E 76.42(14) . . ?
N41A Co2 N31A 76.01(11) . . ?
N41A Co2 N21B 101.85(10) . . ?
N11B Co2 N31A 95.12(14) . . ?
N11B Co2 N41A 92.23(12) . . ?
N11B Co2 N21B 77.39(13) . . ?
N11B Co2 N11F 175.41(13) . . ?
N11B Co2 N21F 101.81(12) . . ?
N21B Co2 N31A 172.19(13) . . ?
N11F Co2 N31A 89.27(13) . . ?
N11F Co2 N41A 90.13(12) . . ?
N11F Co2 N21B 98.28(12) . . ?
N11F Co2 N21F 77.05(12) . . ?
N21F Co2 N31A 86.87(12) . . ?
N21F Co2 N41A 158.80(10) . . ?
N21F Co2 N21B 96.72(11) . . ?
N31B Co3 N41E 169.99(13) . 7_767 ?
N41B Co3 N31B 76.96(18) . . ?
N41B Co3 N11C 91.88(16) . . ?
N41B Co3 N21C 160.28(15) . . ?
N41B Co3 N31E 90.97(18) . 7_767 ?
N41B Co3 N41E 101.06(16) . 7_767 ?
N11C Co3 N31B 95.74(14) . . ?
N11C Co3 N21C 77.30(14) . . ?
N11C Co3 N31E 171.33(15) . 7_767 ?
N11C Co3 N41E 94.13(13) . 7_767 ?
N21C Co3 N31B 87.64(17) . . ?
N21C Co3 N31E 102.18(17) . 7_767 ?
N21C Co3 N41E 96.18(16) . 7_767 ?
N31E Co3 N31B 92.88(14) 7_767 . ?
N31E Co3 N41E 77.28(13) 7_767 7_767 ?
N41C Co4 N31C 75.25(11) . . ?
N41C Co4 N11D 166.71(13) . . ?
N41C Co4 N21D 101.69(11) . . ?
N41C Co4 N41F 103.44(11) . 7_767 ?
N11D Co4 N31C 91.53(14) . . ?
N11D Co4 N21D 76.25(13) . . ?
N11D Co4 N41F 89.83(13) . 7_767 ?
N21D Co4 N31C 88.86(11) . . ?
N21D Co4 N41F 99.71(10) . 7_767 ?
N31F Co4 N31C 95.13(12) 7_767 . ?
N31F Co4 N41C 90.58(11) 7_767 . ?
N31F Co4 N11D 91.99(13) 7_767 . ?
N31F Co4 N21D 167.71(12) 7_767 . ?
N31F Co4 N41F 76.33(11) 7_767 7_767 ?
N41F Co4 N31C 171.40(11) 7_767 . ?
C12A N11A Co1 116.2(2) . . ?
C12A N11A C16A 117.2(3) . . ?
C16A N11A Co1 126.6(2) . . ?
N11A C12A C13A 122.5(3) . . ?
N11A C12A C25A 115.1(3) . . ?
C13A C12A C25A 122.4(3) . . ?
C12A C13A H13A 120.2 . . ?
C14A C13A C12A 119.6(3) . . ?
C14A C13A H13A 120.2 . . ?
C13A C14A H14A 120.6 . . ?
C15A C14A C13A 118.8(4) . . ?
C15A C14A H14A 120.6 . . ?
C14A C15A H15A 120.3 . . ?
C14A C15A C16A 119.5(3) . . ?
C16A C15A H15A 120.3 . . ?
N11A C16A C15A 122.4(3) . . ?
N11A C16A H16A 118.8 . . ?
C15A C16A H16A 118.8 . . ?
N22A N21A Co1 142.3(2) . . ?
C25A N21A Co1 112.69(19) . . ?
C25A N21A N22A 105.0(2) . . ?
N21A N22A C26A 123.8(3) . . ?
C23A N22A N21A 110.0(3) . . ?
C23A N22A C26A 125.3(3) . . ?
N22A C23A H23A 125.8 . . ?
N22A C23A C24A 108.5(3) . . ?
C24A C23A H23A 125.8 . . ?
C23A C24A H24A 127.8 . . ?
C23A C24A C25A 104.5(3) . . ?
C25A C24A H24A 127.8 . . ?
N21A C25A C12A 118.7(3) . . ?
N21A C25A C24A 111.9(3) . . ?
C24A C25A C12A 129.4(3) . . ?
N22A C26A H26A 109.0 . . ?
N22A C26A H26B 109.0 . . ?
N22A C26A C51A 112.9(3) . . ?
H26A C26A H26B 107.8 . . ?
C51A C26A H26A 109.0 . . ?
C51A C26A H26B 109.0 . . ?
C32A N31A Co2 114.2(2) . . ?
C36A N31A Co2 126.1(3) . . ?
C36A N31A C32A 119.0(3) . . ?
N31A C32A C33A 122.2(3) . . ?
N31A C32A C45A 116.0(3) . . ?
C33A C32A C45A 121.8(3) . . ?
C32A C33A H33A 120.6 . . ?
C34A C33A C32A 118.7(4) . . ?
C34A C33A H33A 120.6 . . ?
C33A C34A H34A 120.2 . . ?
C33A C34A C35A 119.6(4) . . ?
C35A C34A H34A 120.2 . . ?
C34A C35A H35A 120.6 . . ?
C34A C35A C36A 118.8(4) . . ?
C36A C35A H35A 120.6 . . ?
N31A C36A C35A 121.6(4) . . ?
N31A C36A H36A 119.2 . . ?
C35A C36A H36A 119.2 . . ?
N42A N41A Co2 138.5(2) . . ?
C45A N41A Co2 114.4(2) . . ?
C45A N41A N42A 106.1(3) . . ?
N41A N42A C43A 110.7(3) . . ?
N41A N42A C46A 122.0(3) . . ?
C43A N42A C46A 127.2(3) . . ?
N42A C43A H43A 126.2 . . ?
N42A C43A C44A 107.7(3) . . ?
C44A C43A H43A 126.2 . . ?
C43A C44A H44A 127.6 . . ?
C43A C44A C45A 104.9(3) . . ?
C45A C44A H44A 127.6 . . ?
N41A C45A C32A 118.9(3) . . ?
N41A C45A C44A 110.7(3) . . ?
C44A C45A C32A 130.1(3) . . ?
N42A C46A H46A 108.9 . . ?
N42A C46A H46B 108.9 . . ?
N42A C46A C64A 113.3(3) . . ?
H46A C46A H46B 107.7 . . ?
C64A C46A H46A 108.9 . . ?
C64A C46A H46B 108.9 . . ?
C52A C51A C26A 120.5(3) . . ?
C52A C51A C56A 120.1(3) . . ?
C56A C51A C26A 119.4(3) . . ?
C51A C52A H52A 119.3 . . ?
C51A C52A C53A 121.5(3) . . ?
C53A C52A H52A 119.3 . . ?
C52A C53A H53A 120.0 . . ?
C54A C53A C52A 120.0(3) . . ?
C54A C53A H53A 120.0 . . ?
C53A C54A H54A 119.9 . . ?
C53A C54A C55A 120.3(3) . . ?
C55A C54A H54A 119.9 . . ?
C54A C55A C56A 119.6(3) . . ?
C54A C55A C64A 121.4(3) . . ?
C56A C55A C64A 119.0(3) . . ?
C55A C56A C51A 118.5(3) . . ?
C61A C56A C51A 122.9(3) . . ?
C61A C56A C55A 118.5(3) . . ?
C56A C61A H61A 119.4 . . ?
C62A C61A C56A 121.3(3) . . ?
C62A C61A H61A 119.4 . . ?
C61A C62A H62A 120.1 . . ?
C61A C62A C63A 119.9(4) . . ?
C63A C62A H62A 120.1 . . ?
C62A C63A H63A 119.6 . . ?
C64A C63A C62A 120.9(3) . . ?
C64A C63A H63A 119.6 . . ?
C55A C64A C46A 116.8(3) . . ?
C63A C64A C46A 122.8(3) . . ?
C63A C64A C55A 120.3(3) . . ?
C12B N11B Co2 115.8(3) . . ?
C16B N11B Co2 125.3(3) . . ?
C16B N11B C12B 118.9(4) . . ?
N11B C12B C13B 121.7(4) . . ?
N11B C12B C25B 115.8(3) . . ?
C13B C12B C25B 122.5(4) . . ?
C12B C13B H13B 120.1 . . ?
C14B C13B C12B 119.9(5) . . ?
C14B C13B H13B 120.1 . . ?
C13B C14B H14B 119.5 . . ?
C13B C14B C15B 121.0(5) . . ?
C15B C14B H14B 119.5 . . ?
C14B C15B H15B 120.6 . . ?
C14B C15B C16B 118.7(5) . . ?
C16B C15B H15B 120.6 . . ?
N11B C16B C15B 119.7(5) . . ?
N11B C16B H16B 120.1 . . ?
C15B C16B H16B 120.1 . . ?
N22B N21B Co2 142.4(2) . . ?
N22B N21B C25B 105.1(3) . . ?
C25B N21B Co2 112.3(3) . . ?
N21B N22B C23B 112.6(4) . . ?
N21B N22B C26B 122.4(3) . . ?
C23B N22B C26B 124.9(4) . . ?
N22B C23B H23B 126.6 . . ?
C24B C23B N22B 106.9(4) . . ?
C24B C23B H23B 126.6 . . ?
C23B C24B H24B 126.6 . . ?
C23B C24B C25B 106.7(4) . . ?
C25B C24B H24B 126.6 . . ?
N21B C25B C12B 118.1(3) . . ?
N21B C25B C24B 108.7(4) . . ?
C24B C25B C12B 133.0(4) . . ?
N22B C26B H26C 109.3 . . ?
N22B C26B H26D 109.3 . . ?
N22B C26B C51B 111.7(3) . . ?
H26C C26B H26D 107.9 . . ?
C51B C26B H26C 109.3 . . ?
C51B C26B H26D 109.3 . . ?
C32B N31B Co3 115.9(3) . . ?
C32B N31B C36B 116.7(5) . . ?
C36B N31B Co3 126.9(4) . . ?
N31B C32B C33B 124.8(6) . . ?
N31B C32B C45B 115.0(5) . . ?
C33B C32B C45B 120.2(6) . . ?
C32B C33B H33B 121.4 . . ?
C32B C33B C34B 117.3(7) . . ?
C34B C33B H33B 121.4 . . ?
C33B C34B H34B 120.0 . . ?
C35B C34B C33B 120.1(6) . . ?
C35B C34B H34B 120.0 . . ?
C34B C35B H35B 121.0 . . ?
C34B C35B C36B 117.9(6) . . ?
C36B C35B H35B 121.0 . . ?
N31B C36B C35B 123.1(6) . . ?
N31B C36B H36B 118.4 . . ?
C35B C36B H36B 118.4 . . ?
N42B N41B Co3 140.9(4) . . ?
C45B N41B Co3 115.0(4) . . ?
C45B N41B N42B 102.8(5) . . ?
N41B N42B C46B 118.5(5) . . ?
C43B N42B N41B 112.1(5) . . ?
C43B N42B C46B 128.7(6) . . ?
N42B C43B H43B 125.8 . . ?
N42B C43B C44B 108.5(7) . . ?
C44B C43B H43B 125.8 . . ?
C43B C44B H44B 127.5 . . ?
C43B C44B C45B 105.0(6) . . ?
C45B C44B H44B 127.5 . . ?
N41B C45B C32B 115.9(6) . . ?
N41B C45B C44B 111.6(5) . . ?
C44B C45B C32B 132.4(6) . . ?
N42B C46B H46C 109.2 . . ?
N42B C46B H46D 109.2 . . ?
N42B C46B C64B 112.1(4) . . ?
H46C C46B H46D 107.9 . . ?
C64B C46B H46C 109.2 . . ?
C64B C46B H46D 109.2 . . ?
C52B C51B C26B 121.9(4) . . ?
C52B C51B C56B 119.7(4) . . ?
C56B C51B C26B 118.3(3) . . ?
C51B C52B H52B 119.7 . . ?
C51B C52B C53B 120.6(4) . . ?
C53B C52B H52B 119.7 . . ?
C52B C53B H53B 119.1 . . ?
C54B C53B C52B 121.8(4) . . ?
C54B C53B H53B 119.1 . . ?
C53B C54B H54B 120.3 . . ?
C53B C54B C55B 119.5(4) . . ?
C55B C54B H54B 120.3 . . ?
C56B C55B C54B 119.2(4) . . ?
C56B C55B C64B 118.7(4) . . ?
C64B C55B C54B 122.1(4) . . ?
C51B C56B C55B 119.1(4) . . ?
C61B C56B C51B 122.6(4) . . ?
C61B C56B C55B 118.3(4) . . ?
C56B C61B H61B 119.1 . . ?
C62B C61B C56B 121.9(4) . . ?
C62B C61B H61B 119.1 . . ?
C61B C62B H62B 120.8 . . ?
C61B C62B C63B 118.4(5) . . ?
C63B C62B H62B 120.8 . . ?
C62B C63B H63B 118.5 . . ?
C64B C63B C62B 123.0(5) . . ?
C64B C63B H63B 118.5 . . ?
C55B C64B C46B 117.4(4) . . ?
C63B C64B C46B 123.1(4) . . ?
C63B C64B C55B 119.3(5) . . ?
C12C N11C Co3 115.2(3) . . ?
C16C N11C Co3 126.0(3) . . ?
C16C N11C C12C 118.9(4) . . ?
N11C C12C C13C 123.0(4) . . ?
N11C C12C C25C 115.1(4) . . ?
C13C C12C C25C 121.9(5) . . ?
C12C C13C H13C 121.8 . . ?
C14C C13C C12C 116.4(5) . . ?
C14C C13C H13C 121.8 . . ?
C13C C14C H14C 119.4 . . ?
C15C C14C C13C 121.3(4) . . ?
C15C C14C H14C 119.4 . . ?
C14C C15C H15C 120.3 . . ?
C14C C15C C16C 119.5(5) . . ?
C16C C15C H15C 120.3 . . ?
N11C C16C C15C 120.8(5) . . ?
N11C C16C H16C 119.6 . . ?
C15C C16C H16C 119.6 . . ?
N22C N21C Co3 141.5(3) . . ?
C25C N21C Co3 114.2(3) . . ?
C25C N21C N22C 103.3(4) . . ?
N21C N22C C23C 112.4(4) . . ?
N21C N22C C26C 119.5(4) . . ?
C23C N22C C26C 127.8(5) . . ?
N22C C23C H23C 127.5 . . ?
C24C C23C N22C 105.1(5) . . ?
C24C C23C H23C 127.5 . . ?
C23C C24C H24C 126.5 . . ?
C23C C24C C25C 107.0(5) . . ?
C25C C24C H24C 126.5 . . ?
N21C C25C C12C 117.9(4) . . ?
N21C C25C C24C 112.1(4) . . ?
C24C C25C C12C 130.0(5) . . ?
N22C C26C H26E 109.4 . . ?
N22C C26C H26F 109.4 . . ?
N22C C26C C51C 111.2(4) . . ?
H26E C26C H26F 108.0 . . ?
C51C C26C H26E 109.4 . . ?
C51C C26C H26F 109.4 . . ?
C32C N31C Co4 115.9(2) . . ?
C36C N31C Co4 127.2(3) . . ?
C36C N31C C32C 116.7(4) . . ?
N31C C32C C33C 122.1(4) . . ?
N31C C32C C45C 114.3(3) . . ?
C33C C32C C45C 123.6(4) . . ?
C32C C33C H33C 120.4 . . ?
C34C C33C C32C 119.3(5) . . ?
C34C C33C H33C 120.4 . . ?
C33C C34C H34C 120.3 . . ?
C33C C34C C35C 119.5(4) . . ?
C35C C34C H34C 120.3 . . ?
C34C C35C H35C 120.9 . . ?
C36C C35C C34C 118.2(4) . . ?
C36C C35C H35C 120.9 . . ?
N31C C36C C35C 124.0(5) . . ?
N31C C36C H36C 118.0 . . ?
C35C C36C H36C 118.0 . . ?
N42C N41C Co4 139.3(2) . . ?
C45C N41C Co4 115.6(2) . . ?
C45C N41C N42C 104.8(3) . . ?
N41C N42C C46C 121.0(3) . . ?
C43C N42C N41C 112.1(3) . . ?
C43C N42C C46C 126.7(3) . . ?
N42C C43C H43C 126.2 . . ?
N42C C43C C44C 107.6(3) . . ?
C44C C43C H43C 126.2 . . ?
C43C C44C H44C 127.9 . . ?
C43C C44C C45C 104.1(3) . . ?
C45C C44C H44C 127.9 . . ?
N41C C45C C32C 118.3(3) . . ?
N41C C45C C44C 111.3(3) . . ?
C44C C45C C32C 130.2(3) . . ?
N42C C46C H46E 108.7 . . ?
N42C C46C H46F 108.7 . . ?
N42C C46C C64C 114.0(3) . . ?
H46E C46C H46F 107.6 . . ?
C64C C46C H46E 108.7 . . ?
C64C C46C H46F 108.7 . . ?
C52C C51C C26C 121.2(4) . . ?
C52C C51C C56C 120.1(4) . . ?
C56C C51C C26C 118.7(4) . . ?
C51C C52C H52C 119.7 . . ?
C51C C52C C53C 120.5(4) . . ?
C53C C52C H52C 119.7 . . ?
C52C C53C H53C 119.4 . . ?
C54C C53C C52C 121.1(4) . . ?
C54C C53C H53C 119.4 . . ?
C53C C54C H54C 120.3 . . ?
C53C C54C C55C 119.5(4) . . ?
C55C C54C H54C 120.3 . . ?
C56C C55C C54C 119.0(3) . . ?
C64C C55C C54C 120.6(3) . . ?
C64C C55C C56C 120.4(3) . . ?
C55C C56C C51C 119.5(4) . . ?
C55C C56C C61C 118.0(4) . . ?
C61C C56C C51C 122.4(4) . . ?
C56C C61C H61C 119.4 . . ?
C62C C61C C56C 121.2(4) . . ?
C62C C61C H61C 119.4 . . ?
C61C C62C H62C 120.2 . . ?
C61C C62C C63C 119.5(3) . . ?
C63C C62C H62C 120.2 . . ?
C62C C63C H63C 119.4 . . ?
C64C C63C C62C 121.1(3) . . ?
C64C C63C H63C 119.4 . . ?
C55C C64C C46C 117.8(3) . . ?
C63C C64C C46C 122.4(3) . . ?
C63C C64C C55C 119.7(3) . . ?
C12D N11D Co4 115.7(3) . . ?
C12D N11D C16D 118.8(4) . . ?
C16D N11D Co4 125.4(3) . . ?
N11D C12D C13D 122.7(5) . . ?
N11D C12D C25D 114.5(4) . . ?
C13D C12D C25D 122.8(4) . . ?
C12D C13D H13D 121.2 . . ?
C14D C13D C12D 117.6(5) . . ?
C14D C13D H13D 121.2 . . ?
C13D C14D H14D 118.7 . . ?
C15D C14D C13D 122.5(5) . . ?
C15D C14D H14D 118.7 . . ?
C14D C15D H15D 121.7 . . ?
C14D C15D C16D 116.6(6) . . ?
C16D C15D H15D 121.7 . . ?
N11D C16D C15D 121.5(5) . . ?
N11D C16D H16D 119.2 . . ?
C15D C16D H16D 119.2 . . ?
N22D N21D Co4 139.7(2) . . ?
C25D N21D Co4 112.7(3) . . ?
C25D N21D N22D 106.9(3) . . ?
N21D N22D C23D 110.4(4) . . ?
N21D N22D C26D 123.0(3) . . ?
C23D N22D C26D 126.6(4) . . ?
N22D C23D H23D 126.0 . . ?
C24D C23D N22D 107.9(4) . . ?
C24D C23D H23D 126.0 . . ?
C23D C24D H24D 127.2 . . ?
C23D C24D C25D 105.6(4) . . ?
C25D C24D H24D 127.2 . . ?
N21D C25D C12D 120.0(3) . . ?
N21D C25D C24D 109.2(4) . . ?
C24D C25D C12D 130.7(4) . . ?
N22D C26D H26G 109.0 . . ?
N22D C26D H26H 109.0 . . ?
N22D C26D C51D 113.1(3) . . ?
H26G C26D H26H 107.8 . . ?
C51D C26D H26G 109.0 . . ?
C51D C26D H26H 109.0 . . ?
C32D N31D Co1 114.6(3) . . ?
C36D N31D Co1 125.4(3) . . ?
C36D N31D C32D 119.8(3) . . ?
N31D C32D C33D 121.3(4) . . ?
N31D C32D C45D 117.0(3) . . ?
C33D C32D C45D 121.7(4) . . ?
C32D C33D H33D 120.9 . . ?
C34D C33D C32D 118.2(4) . . ?
C34D C33D H33D 120.9 . . ?
C33D C34D H34D 119.7 . . ?
C33D C34D C35D 120.6(4) . . ?
C35D C34D H34D 119.7 . . ?
C34D C35D H35D 121.3 . . ?
C34D C35D C36D 117.4(5) . . ?
C36D C35D H35D 121.3 . . ?
N31D C36D C35D 122.8(4) . . ?
N31D C36D H36D 118.6 . . ?
C35D C36D H36D 118.6 . . ?
N42D N41D Co1 139.7(2) . . ?
C45D N41D Co1 114.3(3) . . ?
C45D N41D N42D 105.4(3) . . ?
N41D N42D C46D 121.8(3) . . ?
C43D N42D N41D 111.0(3) . . ?
C43D N42D C46D 127.2(4) . . ?
N42D C43D H43D 126.1 . . ?
N42D C43D C44D 107.7(4) . . ?
C44D C43D H43D 126.1 . . ?
C43D C44D H44D 127.2 . . ?
C43D C44D C45D 105.5(4) . . ?
C45D C44D H44D 127.2 . . ?
N41D C45D C32D 117.1(3) . . ?
N41D C45D C44D 110.4(4) . . ?
C44D C45D C32D 132.4(4) . . ?
N42D C46D H46G 109.1 . . ?
N42D C46D H46H 109.1 . . ?
N42D C46D C64D 112.7(3) . . ?
H46G C46D H46H 107.8 . . ?
C64D C46D H46G 109.1 . . ?
C64D C46D H46H 109.1 . . ?
C52D C51D C26D 122.0(3) . . ?
C52D C51D C56D 120.7(3) . . ?
C56D C51D C26D 117.4(3) . . ?
C51D C52D H52D 120.0 . . ?
C51D C52D C53D 120.1(4) . . ?
C53D C52D H52D 120.0 . . ?
C52D C53D H53D 119.8 . . ?
C54D C53D C52D 120.3(3) . . ?
C54D C53D H53D 119.8 . . ?
C53D C54D H54D 118.7 . . ?
C53D C54D C55D 122.5(3) . . ?
C55D C54D H54D 118.7 . . ?
C54D C55D C56D 117.4(3) . . ?
C64D C55D C54D 123.4(3) . . ?
C64D C55D C56D 119.1(3) . . ?
C51D C56D C55D 118.8(3) . . ?
C61D C56D C51D 122.4(3) . . ?
C61D C56D C55D 118.8(3) . . ?
C56D C61D H61D 119.8 . . ?
C62D C61D C56D 120.4(3) . . ?
C62D C61D H61D 119.8 . . ?
C61D C62D H62D 119.7 . . ?
C61D C62D C63D 120.5(3) . . ?
C63D C62D H62D 119.7 . . ?
C62D C63D H63D 119.3 . . ?
C64D C63D C62D 121.3(4) . . ?
C64D C63D H63D 119.3 . . ?
C55D C64D C46D 119.0(3) . . ?
C63D C64D C46D 121.2(4) . . ?
C63D C64D C55D 119.8(3) . . ?
C12E N11E Co1 115.2(3) . . ?
C12E N11E C16E 118.8(3) . . ?
C16E N11E Co1 126.0(3) . . ?
N11E C12E C13E 123.7(5) . . ?
N11E C12E C25E 116.0(3) . . ?
C13E C12E C25E 120.3(5) . . ?
C12E C13E H13E 122.3 . . ?
C12E C13E C14E 115.5(5) . . ?
C14E C13E H13E 122.3 . . ?
C13E C14E H14E 119.3 . . ?
C15E C14E C13E 121.3(4) . . ?
C15E C14E H14E 119.3 . . ?
C14E C15E H15E 120.5 . . ?
C14E C15E C16E 119.0(6) . . ?
C16E C15E H15E 120.5 . . ?
N11E C16E C15E 121.6(5) . . ?
N11E C16E H16E 119.2 . . ?
C15E C16E H16E 119.2 . . ?
N22E N21E Co1 139.4(2) . . ?
N22E N21E C25E 105.2(3) . . ?
C25E N21E Co1 115.0(3) . . ?
N21E N22E C23E 111.5(4) . . ?
N21E N22E C26E 121.4(3) . . ?
C23E N22E C26E 126.2(4) . . ?
N22E C23E H23E 126.5 . . ?
N22E C23E C24E 107.1(4) . . ?
C24E C23E H23E 126.5 . . ?
C23E C24E H24E 127.1 . . ?
C23E C24E C25E 105.7(4) . . ?
C25E C24E H24E 127.1 . . ?
N21E C25E C12E 117.3(4) . . ?
N21E C25E C24E 110.4(4) . . ?
C24E C25E C12E 132.2(4) . . ?
N22E C26E H26I 108.7 . . ?
N22E C26E H26J 108.7 . . ?
N22E C26E C51E 114.3(3) . . ?
H26I C26E H26J 107.6 . . ?
C51E C26E H26I 108.7 . . ?
C51E C26E H26J 108.7 . . ?
C32E N31E Co3 115.8(3) . 7_767 ?
C36E N31E Co3 127.1(4) . 7_767 ?
C36E N31E C32E 116.9(4) . . ?
N31E C32E C33E 125.0(4) . . ?
N31E C32E C45E 116.0(3) . . ?
C33E C32E C45E 119.0(4) . . ?
C32E C33E H33E 121.5 . . ?
C32E C33E C34E 117.0(5) . . ?
C34E C33E H33E 121.5 . . ?
C33E C34E H34E 120.4 . . ?
C35E C34E C33E 119.1(4) . . ?
C35E C34E H34E 120.4 . . ?
C34E C35E H35E 119.7 . . ?
C34E C35E C36E 120.6(5) . . ?
C36E C35E H35E 119.7 . . ?
N31E C36E C35E 121.2(5) . . ?
N31E C36E H36E 119.4 . . ?
C35E C36E H36E 119.4 . . ?
N42E N41E Co3 144.3(3) . 7_767 ?
C45E N41E Co3 112.5(3) . 7_767 ?
C45E N41E N42E 103.0(3) . . ?
N41E N42E C46E 122.9(4) . . ?
C43E N42E N41E 111.6(3) . . ?
C43E N42E C46E 125.4(4) . . ?
N42E C43E H43E 125.3 . . ?
N42E C43E C44E 109.4(4) . . ?
C44E C43E H43E 125.3 . . ?
C43E C44E H44E 127.8 . . ?
C43E C44E C45E 104.5(4) . . ?
C45E C44E H44E 127.8 . . ?
N41E C45E C32E 117.9(4) . . ?
N41E C45E C44E 111.5(4) . . ?
C44E C45E C32E 130.4(4) . . ?
N42E C46E H46I 109.2 . . ?
N42E C46E H46J 109.2 . . ?
N42E C46E C64E 112.1(4) . . ?
H46I C46E H46J 107.9 . . ?
C64E C46E H46I 109.2 . . ?
C64E C46E H46J 109.2 . . ?
C52E C51E C26E 121.7(3) . . ?
C52E C51E C56E 118.9(4) . . ?
C56E C51E C26E 119.3(3) . . ?
C51E C52E H52E 119.4 . . ?
C51E C52E C53E 121.1(3) . . ?
C53E C52E H52E 119.4 . . ?
C52E C53E H53E 119.1 . . ?
C54E C53E C52E 121.7(3) . . ?
C54E C53E H53E 119.1 . . ?
C53E C54E H54E 120.4 . . ?
C53E C54E C55E 119.3(4) . . ?
C55E C54E H54E 120.4 . . ?
C56E C55E C54E 118.9(3) . . ?
C64E C55E C54E 121.3(4) . . ?
C64E C55E C56E 119.8(3) . . ?
C51E C56E C55E 120.0(3) . . ?
C51E C56E C61E 121.8(4) . . ?
C61E C56E C55E 118.2(3) . . ?
C56E C61E H61E 119.2 . . ?
C62E C61E C56E 121.6(4) . . ?
C62E C61E H61E 119.2 . . ?
C61E C62E H62E 120.2 . . ?
C61E C62E C63E 119.6(4) . . ?
C63E C62E H62E 120.2 . . ?
C62E C63E H63E 119.7 . . ?
C64E C63E C62E 120.7(4) . . ?
C64E C63E H63E 119.7 . . ?
C55E C64E C46E 119.2(3) . . ?
C63E C64E C46E 121.0(4) . . ?
C63E C64E C55E 119.8(4) . . ?
C12F N11F Co2 115.4(2) . . ?
C12F N11F C16F 118.4(4) . . ?
C16F N11F Co2 126.2(3) . . ?
N11F C12F C13F 122.1(4) . . ?
N11F C12F C25F 115.6(3) . . ?
C13F C12F C25F 122.2(4) . . ?
C12F C13F H13F 120.5 . . ?
C14F C13F C12F 119.0(5) . . ?
C14F C13F H13F 120.5 . . ?
C13F C14F H14F 120.2 . . ?
C13F C14F C15F 119.7(5) . . ?
C15F C14F H14F 120.2 . . ?
C14F C15F H15F 120.5 . . ?
C16F C15F C14F 119.0(4) . . ?
C16F C15F H15F 120.5 . . ?
N11F C16F C15F 121.8(5) . . ?
N11F C16F H16F 119.1 . . ?
C15F C16F H16F 119.1 . . ?
N22F N21F Co2 139.2(3) . . ?
C25F N21F Co2 114.1(2) . . ?
C25F N21F N22F 105.3(3) . . ?
N21F N22F C26F 121.8(3) . . ?
C23F N22F N21F 111.0(4) . . ?
C23F N22F C26F 126.9(3) . . ?
N22F C23F H23F 125.8 . . ?
N22F C23F C24F 108.3(4) . . ?
C24F C23F H23F 125.8 . . ?
C23F C24F H24F 127.7 . . ?
C23F C24F C25F 104.5(4) . . ?
C25F C24F H24F 127.7 . . ?
N21F C25F C12F 117.6(3) . . ?
N21F C25F C24F 110.8(4) . . ?
C24F C25F C12F 131.5(4) . . ?
N22F C26F H26K 108.8 . . ?
N22F C26F H26L 108.8 . . ?
N22F C26F C51F 113.8(3) . . ?
H26K C26F H26L 107.7 . . ?
C51F C26F H26K 108.8 . . ?
C51F C26F H26L 108.8 . . ?
C32F N31F Co4 116.2(2) . 7_767 ?
C36F N31F Co4 126.5(3) . 7_767 ?
C36F N31F C32F 117.1(3) . . ?
N31F C32F C33F 123.8(3) . . ?
N31F C32F C45F 114.8(3) . . ?
C33F C32F C45F 121.4(3) . . ?
C32F C33F H33F 121.1 . . ?
C32F C33F C34F 117.8(4) . . ?
C34F C33F H33F 121.1 . . ?
C33F C34F H34F 120.1 . . ?
C35F C34F C33F 119.7(4) . . ?
C35F C34F H34F 120.1 . . ?
C34F C35F H35F 120.1 . . ?
C34F C35F C36F 119.8(4) . . ?
C36F C35F H35F 120.1 . . ?
N31F C36F C35F 121.7(4) . . ?
N31F C36F H36F 119.1 . . ?
C35F C36F H36F 119.1 . . ?
N42F N41F Co4 141.9(2) . 7_767 ?
C45F N41F Co4 113.4(2) . 7_767 ?
C45F N41F N42F 103.9(3) . . ?
N41F N42F C46F 121.4(3) . . ?
C43F N42F N41F 112.3(3) . . ?
C43F N42F C46F 126.3(3) . . ?
N42F C43F H43F 126.7 . . ?
N42F C43F C44F 106.6(3) . . ?
C44F C43F H43F 126.7 . . ?
C43F C44F H44F 127.5 . . ?
C45F C44F C43F 105.1(3) . . ?
C45F C44F H44F 127.5 . . ?
N41F C45F C32F 118.2(3) . . ?
N41F C45F C44F 112.1(3) . . ?
C44F C45F C32F 129.7(3) . . ?
N42F C46F H46K 108.9 . . ?
N42F C46F H46L 108.9 . . ?
N42F C46F C64F 113.2(3) . . ?
H46K C46F H46L 107.8 . . ?
C64F C46F H46K 108.9 . . ?
C64F C46F H46L 108.9 . . ?
C52F C51F C26F 120.5(4) . . ?
C52F C51F C56F 121.0(3) . . ?
C56F C51F C26F 118.5(3) . . ?
C51F C52F H52F 119.6 . . ?
C51F C52F C53F 120.9(4) . . ?
C53F C52F H52F 119.6 . . ?
C52F C53F H53F 119.6 . . ?
C54F C53F C52F 120.8(4) . . ?
C54F C53F H53F 119.6 . . ?
C53F C54F H54F 119.9 . . ?
C53F C54F C55F 120.1(3) . . ?
C55F C54F H54F 119.9 . . ?
C56F C55F C54F 118.6(3) . . ?
C64F C55F C54F 121.2(3) . . ?
C64F C55F C56F 120.1(3) . . ?
C51F C56F C55F 118.4(3) . . ?
C61F C56F C51F 123.8(3) . . ?
C61F C56F C55F 117.7(3) . . ?
C56F C61F H61F 119.2 . . ?
C62F C61F C56F 121.5(4) . . ?
C62F C61F H61F 119.2 . . ?
C61F C62F H62F 119.9 . . ?
C61F C62F C63F 120.3(4) . . ?
C63F C62F H62F 119.9 . . ?
C62F C63F H63F 119.1 . . ?
C64F C63F C62F 121.8(4) . . ?
C64F C63F H63F 119.1 . . ?
C55F C64F C46F 118.1(3) . . ?
C63F C64F C46F 123.5(3) . . ?
C63F C64F C55F 118.4(4) . . ?
C11G C16G C15G 120.0 . . ?
O17G C16G C11G 118.1(4) . . ?
O17G C16G C15G 121.8(4) . . ?
C16G C11G H11G 120.0 . . ?
C16G C11G C12G 120.0 . . ?
C12G C11G H11G 120.0 . . ?
C11G C12G N22G 117.3(5) . . ?
C13G C12G C11G 120.0 . . ?
C13G C12G N22G 122.6(5) . . ?
C12G C13G H13G 120.0 . . ?
C14G C13G C12G 120.0 . . ?
C14G C13G H13G 120.0 . . ?
C13G C14G H14G 120.0 . . ?
C13G C14G C15G 120.0 . . ?
C15G C14G H14G 120.0 . . ?
C16G C15G C20G 116.1(5) . . ?
C14G C15G C16G 120.0 . . ?
C14G C15G C20G 123.7(5) . . ?
C16G O17G C18G 124.8(5) . . ?
O17G C18G C19G 111.0(7) . . ?
O23G C18G O17G 117.0(7) . . ?
O23G C18G C19G 132.0(8) . . ?
C18G C19G H19G 117.0 . . ?
C20G C19G C18G 126.1(7) . . ?
C20G C19G H19G 117.0 . . ?
C15G C20G C21G 118.0(8) . . ?
C19G C20G C15G 120.0(7) . . ?
C19G C20G C21G 122.0(8) . . ?
C20G C21G H21A 109.5 . . ?
C20G C21G H21B 109.5 . . ?
C20G C21G H21C 109.5 . . ?
H21A C21G H21B 109.5 . . ?
H21A C21G H21C 109.5 . . ?
H21B C21G H21C 109.5 . . ?
C12G N22G H22A 120.0 . . ?
C12G N22G H22B 120.0 . . ?
H22A N22G H22B 120.0 . . ?
C12S O11S H11S 109.5 . . ?
O11S C12S H12A 109.5 . . ?
O11S C12S H12B 109.5 . . ?
O11S C12S H12C 109.5 . . ?
H12A C12S H12B 109.5 . . ?
H12A C12S H12C 109.5 . . ?
H12B C12S H12C 109.5 . . ?
O12Z S10Z O11Z 109.4 . . ?
O13Z S10Z O11Z 109.4 . . ?
O13Z S10Z O12Z 109.4 . . ?
O14Z S10Z O11Z 109.5 . . ?
O14Z S10Z O12Z 109.6 . . ?
O14Z S10Z O13Z 109.6 . . ?
O17Z S15Z O16Z 109.4 . . ?
O17Z S15Z O19Z 109.5 . . ?
O18Z S15Z O16Z 109.5 . . ?
O18Z S15Z O17Z 109.5 . . ?
O18Z S15Z O19Z 109.4 . . ?
O19Z S15Z O16Z 109.4 . . ?
O22Z S20Z O21Z 109.5 . . ?
O22Z S20Z O23Z 109.6 . . ?
O22Z S20Z O24Z 109.5 . . ?
O23Z S20Z O21Z 109.4 . . ?
O23Z S20Z O24Z 109.5 . . ?
O24Z S20Z O21Z 109.4 . . ?
O26Z S25Z O27Z 109.5 . . ?
O26Z S25Z O28Z 109.6 . . ?
O26Z S25Z O29Z 109.5 . . ?
O28Z S25Z O27Z 109.4 . . ?
O28Z S25Z O29Z 109.4 . . ?
O29Z S25Z O27Z 109.6 . . ?
F97Z B95Z F96Z 106.9(6) . . ?
F98Z B95Z F96Z 106.9(6) . . ?
F98Z B95Z F97Z 102.7(7) . . ?

loop_
_geom_bond_atom_site_label_1
_geom_bond_atom_site_label_2
_geom_bond_distance
_geom_bond_site_symmetry_2
_geom_bond_publ_flag
Co1 N11A 2.105(3) . ?
Co1 N21A 2.188(2) . ?
Co1 N31D 2.133(3) . ?
Co1 N41D 2.148(3) . ?
Co1 N11E 2.181(3) . ?
Co1 N21E 2.130(3) . ?
Co2 N31A 2.195(3) . ?
Co2 N41A 2.155(3) . ?
Co2 N11B 2.107(3) . ?
Co2 N21B 2.176(3) . ?
Co2 N11F 2.126(3) . ?
Co2 N21F 2.134(3) . ?
Co3 N31B 2.166(4) . ?
Co3 N41B 2.123(5) . ?
Co3 N11C 2.124(3) . ?
Co3 N21C 2.133(4) . ?
Co3 N31E 2.133(3) 7_767 ?
Co3 N41E 2.179(4) 7_767 ?
Co4 N31C 2.193(3) . ?
Co4 N41C 2.140(3) . ?
Co4 N11D 2.144(4) . ?
Co4 N21D 2.161(3) . ?
Co4 N31F 2.138(3) 7_767 ?
Co4 N41F 2.188(3) 7_767 ?
N11A C12A 1.352(4) . ?
N11A C16A 1.352(4) . ?
C12A C13A 1.373(5) . ?
C12A C25A 1.471(5) . ?
C13A H13A 0.9500 . ?
C13A C14A 1.371(5) . ?
C14A H14A 0.9500 . ?
C14A C15A 1.370(5) . ?
C15A H15A 0.9500 . ?
C15A C16A 1.377(5) . ?
C16A H16A 0.9500 . ?
N21A N22A 1.370(3) . ?
N21A C25A 1.322(4) . ?
N22A C23A 1.342(4) . ?
N22A C26A 1.451(4) . ?
C23A H23A 0.9500 . ?
C23A C24A 1.363(5) . ?
C24A H24A 0.9500 . ?
C24A C25A 1.385(4) . ?
C26A H26A 0.9900 . ?
C26A H26B 0.9900 . ?
C26A C51A 1.508(5) . ?
N31A C32A 1.337(5) . ?
N31A C36A 1.337(5) . ?
C32A C33A 1.415(5) . ?
C32A C45A 1.451(5) . ?
C33A H33A 0.9500 . ?
C33A C34A 1.365(6) . ?
C34A H34A 0.9500 . ?
C34A C35A 1.382(6) . ?
C35A H35A 0.9500 . ?
C35A C36A 1.419(6) . ?
C36A H36A 0.9500 . ?
N41A N42A 1.341(4) . ?
N41A C45A 1.326(4) . ?
N42A C43A 1.352(4) . ?
N42A C46A 1.454(4) . ?
C43A H43A 0.9500 . ?
C43A C44A 1.361(5) . ?
C44A H44A 0.9500 . ?
C44A C45A 1.398(5) . ?
C46A H46A 0.9900 . ?
C46A H46B 0.9900 . ?
C46A C64A 1.522(5) . ?
C51A C52A 1.356(5) . ?
C51A C56A 1.424(4) . ?
C52A H52A 0.9500 . ?
C52A C53A 1.406(5) . ?
C53A H53A 0.9500 . ?
C53A C54A 1.365(5) . ?
C54A H54A 0.9500 . ?
C54A C55A 1.416(5) . ?
C55A C56A 1.419(4) . ?
C55A C64A 1.425(4) . ?
C56A C61A 1.408(5) . ?
C61A H61A 0.9500 . ?
C61A C62A 1.364(5) . ?
C62A H62A 0.9500 . ?
C62A C63A 1.410(5) . ?
C63A H63A 0.9500 . ?
C63A C64A 1.351(5) . ?
N11B C12B 1.353(5) . ?
N11B C16B 1.343(5) . ?
C12B C13B 1.388(5) . ?
C12B C25B 1.453(6) . ?
C13B H13B 0.9500 . ?
C13B C14B 1.324(7) . ?
C14B H14B 0.9500 . ?
C14B C15B 1.352(8) . ?
C15B H15B 0.9500 . ?
C15B C16B 1.442(7) . ?
C16B H16B 0.9500 . ?
N21B N22B 1.333(4) . ?
N21B C25B 1.348(5) . ?
N22B C23B 1.344(5) . ?
N22B C26B 1.480(6) . ?
C23B H23B 0.9500 . ?
C23B C24B 1.331(7) . ?
C24B H24B 0.9500 . ?
C24B C25B 1.411(6) . ?
C26B H26C 0.9900 . ?
C26B H26D 0.9900 . ?
C26B C51B 1.517(6) . ?
N31B C32B 1.315(7) . ?
N31B C36B 1.337(6) . ?
C32B C33B 1.361(7) . ?
C32B C45B 1.506(8) . ?
C33B H33B 0.9500 . ?
C33B C34B 1.395(8) . ?
C34B H34B 0.9500 . ?
C34B C35B 1.340(8) . ?
C35B H35B 0.9500 . ?
C35B C36B 1.397(7) . ?
C36B H36B 0.9500 . ?
N41B N42B 1.382(6) . ?
N41B C45B 1.358(6) . ?
N42B C43B 1.333(8) . ?
N42B C46B 1.426(7) . ?
C43B H43B 0.9500 . ?
C43B C44B 1.356(8) . ?
C44B H44B 0.9500 . ?
C44B C45B 1.401(8) . ?
C46B H46C 0.9900 . ?
C46B H46D 0.9900 . ?
C46B C64B 1.524(7) . ?
C51B C52B 1.380(5) . ?
C51B C56B 1.413(6) . ?
C52B H52B 0.9500 . ?
C52B C53B 1.398(6) . ?
C53B H53B 0.9500 . ?
C53B C54B 1.347(6) . ?
C54B H54B 0.9500 . ?
C54B C55B 1.434(6) . ?
C55B C56B 1.427(6) . ?
C55B C64B 1.429(6) . ?
C56B C61B 1.407(6) . ?
C61B H61B 0.9500 . ?
C61B C62B 1.376(7) . ?
C62B H62B 0.9500 . ?
C62B C63B 1.386(7) . ?
C63B H63B 0.9500 . ?
C63B C64B 1.353(6) . ?
N11C C12C 1.356(6) . ?
N11C C16C 1.334(5) . ?
C12C C13C 1.394(6) . ?
C12C C25C 1.456(6) . ?
C13C H13C 0.9500 . ?
C13C C14C 1.391(7) . ?
C14C H14C 0.9500 . ?
C14C C15C 1.347(7) . ?
C15C H15C 0.9500 . ?
C15C C16C 1.407(6) . ?
C16C H16C 0.9500 . ?
N21C N22C 1.359(5) . ?
N21C C25C 1.333(6) . ?
N22C C23C 1.364(7) . ?
N22C C26C 1.482(6) . ?
C23C H23C 0.9500 . ?
C23C C24C 1.357(7) . ?
C24C H24C 0.9500 . ?
C24C C25C 1.364(7) . ?
C26C H26E 0.9900 . ?
C26C H26F 0.9900 . ?
C26C C51C 1.524(6) . ?
N31C C32C 1.349(5) . ?
N31C C36C 1.340(5) . ?
C32C C33C 1.389(5) . ?
C32C C45C 1.452(5) . ?
C33C H33C 0.9500 . ?
C33C C34C 1.354(6) . ?
C34C H34C 0.9500 . ?
C34C C35C 1.378(7) . ?
C35C H35C 0.9500 . ?
C35C C36C 1.365(6) . ?
C36C H36C 0.9500 . ?
N41C N42C 1.345(4) . ?
N41C C45C 1.338(4) . ?
N42C C43C 1.340(5) . ?
N42C C46C 1.458(4) . ?
C43C H43C 0.9500 . ?
C43C C44C 1.378(5) . ?
C44C H44C 0.9500 . ?
C44C C45C 1.402(5) . ?
C46C H46E 0.9900 . ?
C46C H46F 0.9900 . ?
C46C C64C 1.506(5) . ?
C51C C52C 1.354(6) . ?
C51C C56C 1.423(6) . ?
C52C H52C 0.9500 . ?
C52C C53C 1.414(6) . ?
C53C H53C 0.9500 . ?
C53C C54C 1.361(5) . ?
C54C H54C 0.9500 . ?
C54C C55C 1.431(5) . ?
C55C C56C 1.411(5) . ?
C55C C64C 1.409(5) . ?
C56C C61C 1.421(5) . ?
C61C H61C 0.9500 . ?
C61C C62C 1.373(5) . ?
C62C H62C 0.9500 . ?
C62C C63C 1.408(5) . ?
C63C H63C 0.9500 . ?
C63C C64C 1.369(4) . ?
N11D C12D 1.342(5) . ?
N11D C16D 1.348(6) . ?
C12D C13D 1.381(6) . ?
C12D C25D 1.438(6) . ?
C13D H13D 0.9500 . ?
C13D C14D 1.366(8) . ?
C14D H14D 0.9500 . ?
C14D C15D 1.362(8) . ?
C15D H15D 0.9500 . ?
C15D C16D 1.423(7) . ?
C16D H16D 0.9500 . ?
N21D N22D 1.345(4) . ?
N21D C25D 1.322(5) . ?
N22D C23D 1.367(4) . ?
N22D C26D 1.431(5) . ?
C23D H23D 0.9500 . ?
C23D C24D 1.335(6) . ?
C24D H24D 0.9500 . ?
C24D C25D 1.432(5) . ?
C26D H26G 0.9900 . ?
C26D H26H 0.9900 . ?
C26D C51D 1.510(5) . ?
N31D C32D 1.348(5) . ?
N31D C36D 1.319(5) . ?
C32D C33D 1.402(5) . ?
C32D C45D 1.428(6) . ?
C33D H33D 0.9500 . ?
C33D C34D 1.374(6) . ?
C34D H34D 0.9500 . ?
C34D C35D 1.391(7) . ?
C35D H35D 0.9500 . ?
C35D C36D 1.395(6) . ?
C36D H36D 0.9500 . ?
N41D N42D 1.374(5) . ?
N41D C45D 1.342(5) . ?
N42D C43D 1.345(5) . ?
N42D C46D 1.429(5) . ?
C43D H43D 0.9500 . ?
C43D C44D 1.373(6) . ?
C44D H44D 0.9500 . ?
C44D C45D 1.405(6) . ?
C46D H46G 0.9900 . ?
C46D H46H 0.9900 . ?
C46D C64D 1.510(5) . ?
C51D C52D 1.361(4) . ?
C51D C56D 1.424(5) . ?
C52D H52D 0.9500 . ?
C52D C53D 1.420(5) . ?
C53D H53D 0.9500 . ?
C53D C54D 1.326(5) . ?
C54D H54D 0.9500 . ?
C54D C55D 1.423(4) . ?
C55D C56D 1.429(4) . ?
C55D C64D 1.403(5) . ?
C56D C61D 1.419(4) . ?
C61D H61D 0.9500 . ?
C61D C62D 1.360(5) . ?
C62D H62D 0.9500 . ?
C62D C63D 1.388(5) . ?
C63D H63D 0.9500 . ?
C63D C64D 1.377(4) . ?
N11E C12E 1.329(6) . ?
N11E C16E 1.329(6) . ?
C12E C13E 1.392(5) . ?
C12E C25E 1.461(7) . ?
C13E H13E 0.9500 . ?
C13E C14E 1.394(8) . ?
C14E H14E 0.9500 . ?
C14E C15E 1.343(8) . ?
C15E H15E 0.9500 . ?
C15E C16E 1.384(5) . ?
C16E H16E 0.9500 . ?
N21E N22E 1.336(4) . ?
N21E C25E 1.360(4) . ?
N22E C23E 1.360(5) . ?
N22E C26E 1.458(5) . ?
C23E H23E 0.9500 . ?
C23E C24E 1.368(7) . ?
C24E H24E 0.9500 . ?
C24E C25E 1.384(6) . ?
C26E H26I 0.9900 . ?
C26E H26J 0.9900 . ?
C26E C51E 1.496(6) . ?
N31E C32E 1.340(6) . ?
N31E C36E 1.334(6) . ?
C32E C33E 1.379(5) . ?
C32E C45E 1.468(6) . ?
C33E H33E 0.9500 . ?
C33E C34E 1.382(6) . ?
C34E H34E 0.9500 . ?
C34E C35E 1.351(7) . ?
C35E H35E 0.9500 . ?
C35E C36E 1.399(6) . ?
C36E H36E 0.9500 . ?
N41E N42E 1.358(5) . ?
N41E C45E 1.356(5) . ?
N42E C43E 1.327(6) . ?
N42E C46E 1.478(5) . ?
C43E H43E 0.9500 . ?
C43E C44E 1.335(6) . ?
C44E H44E 0.9500 . ?
C44E C45E 1.390(6) . ?
C46E H46I 0.9900 . ?
C46E H46J 0.9900 . ?
C46E C64E 1.519(7) . ?
C51E C52E 1.383(4) . ?
C51E C56E 1.414(5) . ?
C52E H52E 0.9500 . ?
C52E C53E 1.391(5) . ?
C53E H53E 0.9500 . ?
C53E C54E 1.358(5) . ?
C54E H54E 0.9500 . ?
C54E C55E 1.437(5) . ?
C55E C56E 1.418(5) . ?
C55E C64E 1.411(5) . ?
C56E C61E 1.418(5) . ?
C61E H61E 0.9500 . ?
C61E C62E 1.349(6) . ?
C62E H62E 0.9500 . ?
C62E C63E 1.422(7) . ?
C63E H63E 0.9500 . ?
C63E C64E 1.368(6) . ?
N11F C12F 1.331(5) . ?
N11F C16F 1.354(5) . ?
C12F C13F 1.400(6) . ?
C12F C25F 1.461(6) . ?
C13F H13F 0.9500 . ?
C13F C14F 1.349(7) . ?
C14F H14F 0.9500 . ?
C14F C15F 1.381(7) . ?
C15F H15F 0.9500 . ?
C15F C16F 1.380(6) . ?
C16F H16F 0.9500 . ?
N21F N22F 1.349(4) . ?
N21F C25F 1.327(5) . ?
N22F C23F 1.339(6) . ?
N22F C26F 1.434(5) . ?
C23F H23F 0.9500 . ?
C23F C24F 1.352(6) . ?
C24F H24F 0.9500 . ?
C24F C25F 1.405(5) . ?
C26F H26K 0.9900 . ?
C26F H26L 0.9900 . ?
C26F C51F 1.521(5) . ?
N31F C32F 1.365(5) . ?
N31F C36F 1.345(4) . ?
C32F C33F 1.375(5) . ?
C32F C45F 1.464(5) . ?
C33F H33F 0.9500 . ?
C33F C34F 1.397(5) . ?
C34F H34F 0.9500 . ?
C34F C35F 1.350(6) . ?
C35F H35F 0.9500 . ?
C35F C36F 1.408(5) . ?
C36F H36F 0.9500 . ?
N41F N42F 1.350(4) . ?
N41F C45F 1.344(4) . ?
N42F C43F 1.347(5) . ?
N42F C46F 1.445(4) . ?
C43F H43F 0.9500 . ?
C43F C44F 1.378(5) . ?
C44F H44F 0.9500 . ?
C44F C45F 1.375(5) . ?
C46F H46K 0.9900 . ?
C46F H46L 0.9900 . ?
C46F C64F 1.507(5) . ?
C51F C52F 1.333(5) . ?
C51F C56F 1.421(5) . ?
C52F H52F 0.9500 . ?
C52F C53F 1.411(5) . ?
C53F H53F 0.9500 . ?
C53F C54F 1.348(5) . ?
C54F H54F 0.9500 . ?
C54F C55F 1.427(5) . ?
C55F C56F 1.426(5) . ?
C55F C64F 1.426(5) . ?
C56F C61F 1.407(5) . ?
C61F H61F 0.9500 . ?
C61F C62F 1.344(6) . ?
C62F H62F 0.9500 . ?
C62F C63F 1.404(6) . ?
C63F H63F 0.9500 . ?
C63F C64F 1.358(5) . ?
C16G C11G 1.3900 . ?
C16G C15G 1.3900 . ?
C16G O17G 1.386(7) . ?
C11G H11G 0.9500 . ?
C11G C12G 1.3900 . ?
C12G C13G 1.3900 . ?
C12G N22G 1.390(8) . ?
C13G H13G 0.9500 . ?
C13G C14G 1.3900 . ?
C14G H14G 0.9500 . ?
C14G C15G 1.3900 . ?
C15G C20G 1.457(9) . ?
O17G C18G 1.402(9) . ?
C18G C19G 1.475(11) . ?
C18G O23G 0.989(8) . ?
C19G H19G 0.9500 . ?
C19G C20G 1.319(12) . ?
C20G C21G 1.496(11) . ?
C21G H21A 0.9800 . ?
C21G H21B 0.9800 . ?
C21G H21C 0.9800 . ?
N22G H22A 0.8800 . ?
N22G H22B 0.8800 . ?
O11S H11S 0.8400 . ?
O11S C12S 1.367(14) . ?
C12S H12A 0.9800 . ?
C12S H12B 0.9800 . ?
C12S H12C 0.9800 . ?
S10Z O11Z 1.5010 . ?
S10Z O12Z 1.5009 . ?
S10Z O13Z 1.4987 . ?
S10Z O14Z 1.4982 . ?
S15Z O16Z 1.5016 . ?
S15Z O17Z 1.5009 . ?
S15Z O18Z 1.5000 . ?
S15Z O19Z 1.5016 . ?
S20Z O21Z 1.5015 . ?
S20Z O22Z 1.4996 . ?
S20Z O23Z 1.5009 . ?
S20Z O24Z 1.5011 . ?
S25Z O26Z 1.4985 . ?
S25Z O27Z 1.5033 . ?
S25Z O28Z 1.5005 . ?
S25Z O29Z 1.5006 . ?
B95Z F96Z 1.530(9) . ?
B95Z F97Z 1.401(10) . ?
B95Z F98Z 1.317(9) . ?

loop_
_geom_torsion_atom_site_label_1
_geom_torsion_atom_site_label_2
_geom_torsion_atom_site_label_3
_geom_torsion_atom_site_label_4
_geom_torsion
_geom_torsion_site_symmetry_1
_geom_torsion_site_symmetry_2
_geom_torsion_site_symmetry_3
_geom_torsion_site_symmetry_4
_geom_torsion_publ_flag
Co1 N11A C12A C13A 177.7(3) . . . . ?
Co1 N11A C12A C25A -3.6(4) . . . . ?
Co1 N11A C16A C15A -179.5(3) . . . . ?
Co1 N21A N22A C23A 178.6(3) . . . . ?
Co1 N21A N22A C26A 8.8(5) . . . . ?
Co1 N21A C25A C12A 1.7(4) . . . . ?
Co1 N21A C25A C24A -178.3(2) . . . . ?
Co1 N31D C32D C33D 172.4(3) . . . . ?
Co1 N31D C32D C45D -6.0(4) . . . . ?
Co1 N31D C36D C35D -172.8(3) . . . . ?
Co1 N41D N42D C43D -169.5(3) . . . . ?
Co1 N41D N42D C46D 10.5(6) . . . . ?
Co1 N41D C45D C32D -4.2(4) . . . . ?
Co1 N41D C45D C44D 172.9(3) . . . . ?
Co1 N11E C12E C13E -178.2(3) . . . . ?
Co1 N11E C12E C25E 0.5(4) . . . . ?
Co1 N11E C16E C15E 178.8(4) . . . . ?
Co1 N21E N22E C23E -173.8(3) . . . . ?
Co1 N21E N22E C26E 16.1(6) . . . . ?
Co1 N21E C25E C12E -1.4(4) . . . . ?
Co1 N21E C25E C24E 175.0(3) . . . . ?
Co2 N31A C32A C33A 173.7(4) . . . . ?
Co2 N31A C32A C45A -6.2(5) . . . . ?
Co2 N31A C36A C35A -169.9(4) . . . . ?
Co2 N41A N42A C43A 166.2(3) . . . . ?
Co2 N41A N42A C46A -10.7(6) . . . . ?
Co2 N41A C45A C32A 4.7(5) . . . . ?
Co2 N41A C45A C44A -169.7(3) . . . . ?
Co2 N11B C12B C13B -179.6(3) . . . . ?
Co2 N11B C12B C25B 2.7(4) . . . . ?
Co2 N11B C16B C15B -178.8(3) . . . . ?
Co2 N21B N22B C23B -174.6(3) . . . . ?
Co2 N21B N22B C26B 0.3(6) . . . . ?
Co2 N21B C25B C12B -7.1(4) . . . . ?
Co2 N21B C25B C24B 176.8(2) . . . . ?
Co2 N11F C12F C13F 177.7(3) . . . . ?
Co2 N11F C12F C25F 1.2(4) . . . . ?
Co2 N11F C16F C15F -177.6(3) . . . . ?
Co2 N21F N22F C23F 167.3(3) . . . . ?
Co2 N21F N22F C26F -18.3(5) . . . . ?
Co2 N21F C25F C12F 6.4(5) . . . . ?
Co2 N21F C25F C24F -170.7(3) . . . . ?
Co3 N31B C32B C33B 172.5(5) . . . . ?
Co3 N31B C32B C45B -8.8(6) . . . . ?
Co3 N31B C36B C35B -170.9(4) . . . . ?
Co3 N41B N42B C43B -167.4(5) . . . . ?
Co3 N41B N42B C46B 21.9(8) . . . . ?
Co3 N41B C45B C32B -10.3(6) . . . . ?
Co3 N41B C45B C44B 171.9(5) . . . . ?
Co3 N11C C12C C13C 174.1(3) . . . . ?
Co3 N11C C12C C25C -5.8(5) . . . . ?
Co3 N11C C16C C15C -173.1(4) . . . . ?
Co3 N21C N22C C23C -169.1(4) . . . . ?
Co3 N21C N22C C26C 16.4(7) . . . . ?
Co3 N21C C25C C12C -4.8(5) . . . . ?
Co3 N21C C25C C24C 172.2(4) . . . . ?
Co3 N31E C32E C33E 177.4(4) 7_767 . . . ?
Co3 N31E C32E C45E -0.1(6) 7_767 . . . ?
Co3 N31E C36E C35E -173.8(6) 7_767 . . . ?
Co3 N41E N42E C43E -174.1(5) 7_767 . . . ?
Co3 N41E N42E C46E 3.3(9) 7_767 . . . ?
Co3 N41E C45E C32E -7.8(6) 7_767 . . . ?
Co3 N41E C45E C44E 176.1(4) 7_767 . . . ?
Co4 N31C C32C C33C 177.2(3) . . . . ?
Co4 N31C C32C C45C -0.1(4) . . . . ?
Co4 N31C C36C C35C -173.4(4) . . . . ?
Co4 N41C N42C C43C -172.1(2) . . . . ?
Co4 N41C N42C C46C 3.9(5) . . . . ?
Co4 N41C C45C C32C -9.9(4) . . . . ?
Co4 N41C C45C C44C 173.7(2) . . . . ?
Co4 N11D C12D C13D -174.6(4) . . . . ?
Co4 N11D C12D C25D 4.2(5) . . . . ?
Co4 N11D C16D C15D 173.8(5) . . . . ?
Co4 N21D N22D C23D -169.7(3) . . . . ?
Co4 N21D N22D C26D 7.9(5) . . . . ?
Co4 N21D C25D C12D -9.3(4) . . . . ?
Co4 N21D C25D C24D 172.9(2) . . . . ?
Co4 N31F C32F C33F 174.1(3) 7_767 . . . ?
Co4 N31F C32F C45F -6.8(4) 7_767 . . . ?
Co4 N31F C36F C35F -173.3(3) 7_767 . . . ?
Co4 N41F N42F C43F 169.3(3) 7_767 . . . ?
Co4 N41F N42F C46F -10.7(6) 7_767 . . . ?
Co4 N41F C45F C32F 8.0(4) 7_767 . . . ?
Co4 N41F C45F C44F -171.8(3) 7_767 . . . ?
N11A C12A C13A C14A 3.3(5) . . . . ?
N11A C12A C25A N21A 1.2(4) . . . . ?
N11A C12A C25A C24A -178.8(3) . . . . ?
C12A N11A C16A C15A 2.1(5) . . . . ?
C12A C13A C14A C15A -1.0(6) . . . . ?
C13A C12A C25A N21A 179.8(3) . . . . ?
C13A C12A C25A C24A -0.2(6) . . . . ?
C13A C14A C15A C16A -0.5(6) . . . . ?
C14A C15A C16A N11A 0.0(6) . . . . ?
C16A N11A C12A C13A -3.7(5) . . . . ?
C16A N11A C12A C25A 174.9(3) . . . . ?
N21A N22A C23A C24A 1.3(4) . . . . ?
N21A N22A C26A C51A 83.5(4) . . . . ?
N22A N21A C25A C12A -177.7(3) . . . . ?
N22A N21A C25A C24A 2.3(4) . . . . ?
N22A C23A C24A C25A 0.1(4) . . . . ?
N22A C26A C51A C52A -9.1(4) . . . . ?
N22A C26A C51A C56A 171.4(3) . . . . ?
C23A N22A C26A C51A -84.7(4) . . . . ?
C23A C24A C25A C12A 178.5(3) . . . . ?
C23A C24A C25A N21A -1.5(4) . . . . ?
C25A C12A C13A C14A -175.3(3) . . . . ?
C25A N21A N22A C23A -2.2(4) . . . . ?
C25A N21A N22A C26A -172.0(3) . . . . ?
C26A N22A C23A C24A 170.9(3) . . . . ?
C26A C51A C52A C53A -176.5(3) . . . . ?
C26A C51A C56A C55A 178.3(3) . . . . ?
C26A C51A C56A C61A -2.3(5) . . . . ?
N31A C32A C33A C34A -4.1(8) . . . . ?
N31A C32A C45A N41A 1.1(6) . . . . ?
N31A C32A C45A C44A 174.2(4) . . . . ?
C32A N31A C36A C35A -0.4(8) . . . . ?
C32A C33A C34A C35A 2.7(9) . . . . ?
C33A C32A C45A N41A -178.7(4) . . . . ?
C33A C32A C45A C44A -5.6(8) . . . . ?
C33A C34A C35A C36A -0.3(10) . . . . ?
C34A C35A C36A N31A -1.0(9) . . . . ?
C36A N31A C32A C33A 2.9(7) . . . . ?
C36A N31A C32A C45A -176.9(4) . . . . ?
N41A N42A C43A C44A 0.5(5) . . . . ?
N41A N42A C46A C64A -80.5(4) . . . . ?
N42A N41A C45A C32A 175.3(4) . . . . ?
N42A N41A C45A C44A 0.9(5) . . . . ?
N42A C43A C44A C45A 0.1(5) . . . . ?
N42A C46A C64A C55A 172.7(3) . . . . ?
N42A C46A C64A C63A -6.0(5) . . . . ?
C43A N42A C46A C64A 103.2(4) . . . . ?
C43A C44A C45A C32A -174.2(4) . . . . ?
C43A C44A C45A N41A -0.6(5) . . . . ?
C45A C32A C33A C34A 175.7(5) . . . . ?
C45A N41A N42A C43A -0.9(4) . . . . ?
C45A N41A N42A C46A -177.8(3) . . . . ?
C46A N42A C43A C44A 177.2(4) . . . . ?
C51A C52A C53A C54A -2.3(6) . . . . ?
C51A C56A C61A C62A -178.1(3) . . . . ?
C52A C51A C56A C55A -1.2(5) . . . . ?
C52A C51A C56A C61A 178.2(3) . . . . ?
C52A C53A C54A C55A -0.3(5) . . . . ?
C53A C54A C55A C56A 2.0(5) . . . . ?
C53A C54A C55A C64A -175.8(3) . . . . ?
C54A C55A C56A C51A -1.2(4) . . . . ?
C54A C55A C56A C61A 179.3(3) . . . . ?
C54A C55A C64A C46A 0.9(5) . . . . ?
C54A C55A C64A C63A 179.6(3) . . . . ?
C55A C56A C61A C62A 1.3(5) . . . . ?
C56A C51A C52A C53A 3.0(5) . . . . ?
C56A C55A C64A C46A -177.0(3) . . . . ?
C56A C55A C64A C63A 1.8(5) . . . . ?
C56A C61A C62A C63A 1.3(5) . . . . ?
C61A C62A C63A C64A -2.4(5) . . . . ?
C62A C63A C64A C46A 179.5(3) . . . . ?
C62A C63A C64A C55A 0.9(5) . . . . ?
C64A C55A C56A C51A 176.6(3) . . . . ?
C64A C55A C56A C61A -2.8(4) . . . . ?
N11B C12B C13B C14B 0.1(6) . . . . ?
N11B C12B C25B N21B 3.2(5) . . . . ?
N11B C12B C25B C24B 178.2(4) . . . . ?
C12B N11B C16B C15B 0.7(6) . . . . ?
C12B C13B C14B C15B -2.8(8) . . . . ?
C13B C12B C25B N21B -174.5(3) . . . . ?
C13B C12B C25B C24B 0.4(6) . . . . ?
C13B C14B C15B C16B 4.3(9) . . . . ?
C14B C15B C16B N11B -3.3(8) . . . . ?
C16B N11B C12B C13B 0.8(6) . . . . ?
C16B N11B C12B C25B -176.9(3) . . . . ?
N21B N22B C23B C24B -0.6(4) . . . . ?
N21B N22B C26B C51B -82.5(4) . . . . ?
N22B N21B C25B C12B 176.2(3) . . . . ?
N22B N21B C25B C24B 0.1(4) . . . . ?
N22B C23B C24B C25B 0.6(4) . . . . ?
N22B C26B C51B C52B -5.7(6) . . . . ?
N22B C26B C51B C56B 172.7(3) . . . . ?
C23B N22B C26B C51B 91.8(4) . . . . ?
C23B C24B C25B C12B -175.8(4) . . . . ?
C23B C24B C25B N21B -0.5(4) . . . . ?
C25B C12B C13B C14B 177.7(4) . . . . ?
C25B N21B N22B C23B 0.3(4) . . . . ?
C25B N21B N22B C26B 175.2(3) . . . . ?
C26B N22B C23B C24B -175.4(3) . . . . ?
C26B C51B C52B C53B 176.2(4) . . . . ?
C26B C51B C56B C55B -175.3(4) . . . . ?
C26B C51B C56B C61B 5.3(6) . . . . ?
N31B C32B C33B C34B -1.5(9) . . . . ?
N31B C32B C45B N41B 12.8(7) . . . . ?
N31B C32B C45B C44B -170.0(7) . . . . ?
C32B N31B C36B C35B 1.0(7) . . . . ?
C32B C33B C34B C35B 2.8(10) . . . . ?
C33B C32B C45B N41B -168.4(5) . . . . ?
C33B C32B C45B C44B 8.8(10) . . . . ?
C33B C34B C35B C36B -2.3(10) . . . . ?
C34B C35B C36B N31B 0.3(9) . . . . ?
C36B N31B C32B C33B -0.3(8) . . . . ?
C36B N31B C32B C45B 178.4(4) . . . . ?
N41B N42B C43B C44B 0.7(8) . . . . ?
N41B N42B C46B C64B 78.7(6) . . . . ?
N42B N41B C45B C32B 179.5(4) . . . . ?
N42B N41B C45B C44B 1.7(7) . . . . ?
N42B C43B C44B C45B 0.4(9) . . . . ?
N42B C46B C64B C55B -172.2(5) . . . . ?
N42B C46B C64B C63B 3.1(8) . . . . ?
C43B N42B C46B C64B -90.2(8) . . . . ?
C43B C44B C45B C32B -178.6(6) . . . . ?
C43B C44B C45B N41B -1.4(9) . . . . ?
C45B C32B C33B C34B 179.8(5) . . . . ?
C45B N41B N42B C43B -1.5(6) . . . . ?
C45B N41B N42B C46B -172.2(5) . . . . ?
C46B N42B C43B C44B 170.2(6) . . . . ?
C51B C52B C53B C54B -0.5(8) . . . . ?
C51B C56B C61B C62B -176.4(5) . . . . ?
C52B C51B C56B C55B 3.1(6) . . . . ?
C52B C51B C56B C61B -176.3(4) . . . . ?
C52B C53B C54B C55B 2.1(8) . . . . ?
C53B C54B C55B C56B -1.0(7) . . . . ?
C53B C54B C55B C64B -178.3(5) . . . . ?
C54B C55B C56B C51B -1.5(7) . . . . ?
C54B C55B C56B C61B 177.9(4) . . . . ?
C54B C55B C64B C46B -1.7(8) . . . . ?
C54B C55B C64B C63B -177.2(5) . . . . ?
C55B C56B C61B C62B 4.2(7) . . . . ?
C56B C51B C52B C53B -2.1(7) . . . . ?
C56B C55B C64B C46B -179.0(5) . . . . ?
C56B C55B C64B C63B 5.5(8) . . . . ?
C56B C61B C62B C63B -4.1(8) . . . . ?
C61B C62B C63B C64B 4.9(9) . . . . ?
C62B C63B C64B C46B 179.1(6) . . . . ?
C62B C63B C64B C55B -5.7(9) . . . . ?
C64B C55B C56B C51B 175.8(4) . . . . ?
C64B C55B C56B C61B -4.8(7) . . . . ?
N11C C12C C13C C14C 0.8(7) . . . . ?
N11C C12C C25C N21C 7.1(6) . . . . ?
N11C C12C C25C C24C -169.1(5) . . . . ?
C12C N11C C16C C15C 5.1(7) . . . . ?
C12C C13C C14C C15C 1.8(7) . . . . ?
C13C C12C C25C N21C -172.8(4) . . . . ?
C13C C12C C25C C24C 11.0(8) . . . . ?
C13C C14C C15C C16C -1.0(8) . . . . ?
C14C C15C C16C N11C -2.6(8) . . . . ?
C16C N11C C12C C13C -4.3(7) . . . . ?
C16C N11C C12C C25C 175.8(4) . . . . ?
N21C N22C C23C C24C 2.3(7) . . . . ?
N21C N22C C26C C51C 79.7(6) . . . . ?
N22C N21C C25C C12C -176.0(4) . . . . ?
N22C N21C C25C C24C 0.9(6) . . . . ?
N22C C23C C24C C25C -1.6(7) . . . . ?
N22C C26C C51C C52C 5.7(7) . . . . ?
N22C C26C C51C C56C -174.8(4) . . . . ?
C23C N22C C26C C51C -93.9(6) . . . . ?
C23C C24C C25C C12C 176.9(5) . . . . ?
C23C C24C C25C N21C 0.4(7) . . . . ?
C25C C12C C13C C14C -179.3(4) . . . . ?
C25C N21C N22C C23C -2.0(6) . . . . ?
C25C N21C N22C C26C -176.5(4) . . . . ?
C26C N22C C23C C24C 176.2(5) . . . . ?
C26C C51C C52C C53C -176.2(5) . . . . ?
C26C C51C C56C C55C 178.6(4) . . . . ?
C26C C51C C56C C61C -4.8(7) . . . . ?
N31C C32C C33C C34C -4.0(6) . . . . ?
N31C C32C C45C N41C 6.6(4) . . . . ?
N31C C32C C45C C44C -177.8(3) . . . . ?
C32C N31C C36C C35C 1.4(7) . . . . ?
C32C C33C C34C C35C 2.9(7) . . . . ?
C33C C32C C45C N41C -170.7(3) . . . . ?
C33C C32C C45C C44C 5.0(6) . . . . ?
C33C C34C C35C C36C 0.1(7) . . . . ?
C34C C35C C36C N31C -2.3(8) . . . . ?
C36C N31C C32C C33C 1.8(5) . . . . ?
C36C N31C C32C C45C -175.5(3) . . . . ?
N41C N42C C43C C44C -0.6(4) . . . . ?
N41C N42C C46C C64C -83.8(4) . . . . ?
N42C N41C C45C C32C 174.8(3) . . . . ?
N42C N41C C45C C44C -1.6(3) . . . . ?
N42C C43C C44C C45C -0.4(4) . . . . ?
N42C C46C C64C C55C 169.8(3) . . . . ?
N42C C46C C64C C63C -10.8(5) . . . . ?
C43C N42C C46C C64C 91.6(4) . . . . ?
C43C C44C C45C C32C -174.6(3) . . . . ?
C43C C44C C45C N41C 1.3(4) . . . . ?
C45C C32C C33C C34C 173.0(4) . . . . ?
C45C N41C N42C C43C 1.3(3) . . . . ?
C45C N41C N42C C46C 177.4(3) . . . . ?
C46C N42C C43C C44C -176.3(3) . . . . ?
C51C C52C C53C C54C -1.4(8) . . . . ?
C51C C56C C61C C62C -176.9(4) . . . . ?
C52C C51C C56C C55C -2.0(7) . . . . ?
C52C C51C C56C C61C 174.6(5) . . . . ?
C52C C53C C54C C55C -3.9(7) . . . . ?
C53C C54C C55C C56C 6.1(6) . . . . ?
C53C C54C C55C C64C -173.1(4) . . . . ?
C54C C55C C56C C51C -3.2(6) . . . . ?
C54C C55C C56C C61C -179.9(4) . . . . ?
C54C C55C C64C C46C -0.4(5) . . . . ?
C54C C55C C64C C63C -179.8(4) . . . . ?
C55C C56C C61C C62C -0.3(6) . . . . ?
C56C C51C C52C C53C 4.4(8) . . . . ?
C56C C55C C64C C46C -179.6(4) . . . . ?
C56C C55C C64C C63C 0.9(6) . . . . ?
C56C C61C C62C C63C 1.1(6) . . . . ?
C61C C62C C63C C64C -0.8(6) . . . . ?
C62C C63C C64C C46C -179.6(3) . . . . ?
C62C C63C C64C C55C -0.2(6) . . . . ?
C64C C55C C56C C51C 176.0(4) . . . . ?
C64C C55C C56C C61C -0.7(6) . . . . ?
N11D C12D C13D C14D -2.7(8) . . . . ?
N11D C12D C25D N21D 3.6(6) . . . . ?
N11D C12D C25D C24D -179.1(4) . . . . ?
C12D N11D C16D C15D -2.3(9) . . . . ?
C12D C13D C14D C15D 4.1(11) . . . . ?
C13D C12D C25D N21D -177.5(4) . . . . ?
C13D C12D C25D C24D -0.3(7) . . . . ?
C13D C14D C15D C16D -4.5(12) . . . . ?
C14D C15D C16D N11D 3.6(11) . . . . ?
C16D N11D C12D C13D 1.9(7) . . . . ?
C16D N11D C12D C25D -179.2(4) . . . . ?
N21D N22D C23D C24D 0.7(4) . . . . ?
N21D N22D C26D C51D -87.5(4) . . . . ?
N22D N21D C25D C12D 178.5(3) . . . . ?
N22D N21D C25D C24D 0.8(4) . . . . ?
N22D C23D C24D C25D -0.2(4) . . . . ?
N22D C26D C51D C52D -10.6(4) . . . . ?
N22D C26D C51D C56D 170.1(3) . . . . ?
C23D N22D C26D C51D 89.7(4) . . . . ?
C23D C24D C25D C12D -177.8(4) . . . . ?
C23D C24D C25D N21D -0.3(5) . . . . ?
C25D C12D C13D C14D 178.6(5) . . . . ?
C25D N21D N22D C23D -0.9(4) . . . . ?
C25D N21D N22D C26D 176.7(3) . . . . ?
C26D N22D C23D C24D -176.8(3) . . . . ?
C26D C51D C52D C53D 179.0(3) . . . . ?
C26D C51D C56D C55D -176.6(3) . . . . ?
C26D C51D C56D C61D 1.0(4) . . . . ?
N31D C32D C33D C34D 0.7(6) . . . . ?
N31D C32D C45D N41D 6.9(5) . . . . ?
N31D C32D C45D C44D -169.4(4) . . . . ?
C32D N31D C36D C35D 1.3(5) . . . . ?
C32D C33D C34D C35D 1.9(6) . . . . ?
C33D C32D C45D N41D -171.4(3) . . . . ?
C33D C32D C45D C44D 12.3(6) . . . . ?
C33D C34D C35D C36D -2.9(6) . . . . ?
C34D C35D C36D N31D 1.3(6) . . . . ?
C36D N31D C32D C33D -2.4(5) . . . . ?
C36D N31D C32D C45D 179.3(3) . . . . ?
N41D N42D C43D C44D -0.8(5) . . . . ?
N41D N42D C46D C64D 88.3(4) . . . . ?
N42D N41D C45D C32D -177.1(3) . . . . ?
N42D N41D C45D C44D 0.0(4) . . . . ?
N42D C43D C44D C45D 0.7(5) . . . . ?
N42D C46D C64D C55D -176.5(3) . . . . ?
N42D C46D C64D C63D 4.5(5) . . . . ?
C43D N42D C46D C64D -91.7(5) . . . . ?
C43D C44D C45D C32D 176.0(4) . . . . ?
C43D C44D C45D N41D -0.5(5) . . . . ?
C45D C32D C33D C34D 179.0(3) . . . . ?
C45D N41D N42D C43D 0.5(4) . . . . ?
C45D N41D N42D C46D -179.6(3) . . . . ?
C46D N42D C43D C44D 179.3(4) . . . . ?
C51D C52D C53D C54D -2.1(5) . . . . ?
C51D C56D C61D C62D -175.7(3) . . . . ?
C52D C51D C56D C55D 4.1(5) . . . . ?
C52D C51D C56D C61D -178.4(3) . . . . ?
C52D C53D C54D C55D 3.4(5) . . . . ?
C53D C54D C55D C56D -0.9(5) . . . . ?
C53D C54D C55D C64D -179.0(3) . . . . ?
C54D C55D C56D C51D -2.8(4) . . . . ?
C54D C55D C56D C61D 179.6(3) . . . . ?
C54D C55D C64D C46D 0.6(5) . . . . ?
C54D C55D C64D C63D 179.5(3) . . . . ?
C55D C56D C61D C62D 1.9(5) . . . . ?
C56D C51D C52D C53D -1.7(5) . . . . ?
C56D C55D C64D C46D -177.6(3) . . . . ?
C56D C55D C64D C63D 1.4(5) . . . . ?
C56D C61D C62D C63D -0.7(5) . . . . ?
C61D C62D C63D C64D -0.1(6) . . . . ?
C62D C63D C64D C46D 178.7(3) . . . . ?
C62D C63D C64D C55D -0.2(5) . . . . ?
C64D C55D C56D C51D 175.4(3) . . . . ?
C64D C55D C56D C61D -2.2(4) . . . . ?
N11E C12E C13E C14E 1.5(7) . . . . ?
N11E C12E C25E N21E 0.6(5) . . . . ?
N11E C12E C25E C24E -174.9(4) . . . . ?
C12E N11E C16E C15E 0.4(6) . . . . ?
C12E C13E C14E C15E -4.3(8) . . . . ?
C13E C12E C25E N21E 179.4(4) . . . . ?
C13E C12E C25E C24E 3.9(7) . . . . ?
C13E C14E C15E C16E 5.2(9) . . . . ?
C14E C15E C16E N11E -3.2(8) . . . . ?
C16E N11E C12E C13E 0.3(6) . . . . ?
C16E N11E C12E C25E 179.0(4) . . . . ?
N21E N22E C23E C24E 1.7(5) . . . . ?
N21E N22E C26E C51E 81.2(4) . . . . ?
N22E N21E C25E C12E -176.2(3) . . . . ?
N22E N21E C25E C24E 0.3(4) . . . . ?
N22E C23E C24E C25E -1.4(5) . . . . ?
N22E C26E C51E C52E -0.1(5) . . . . ?
N22E C26E C51E C56E -179.9(3) . . . . ?
C23E N22E C26E C51E -87.4(5) . . . . ?
C23E C24E C25E C12E 176.4(4) . . . . ?
C23E C24E C25E N21E 0.7(5) . . . . ?
C25E C12E C13E C14E -177.1(4) . . . . ?
C25E N21E N22E C23E -1.2(4) . . . . ?
C25E N21E N22E C26E -171.3(3) . . . . ?
C26E N22E C23E C24E 171.2(4) . . . . ?
C26E C51E C52E C53E 178.9(3) . . . . ?
C26E C51E C56E C55E 179.2(3) . . . . ?
C26E C51E C56E C61E 0.2(5) . . . . ?
N31E C32E C33E C34E -3.9(8) . . . . ?
N31E C32E C45E N41E 5.5(7) . . . . ?
N31E C32E C45E C44E -179.3(6) . . . . ?
C32E N31E C36E C35E 2.1(11) . . . . ?
C32E C33E C34E C35E 3.5(9) . . . . ?
C33E C32E C45E N41E -172.2(5) . . . . ?
C33E C32E C45E C44E 3.0(9) . . . . ?
C33E C34E C35E C36E -0.6(11) . . . . ?
C34E C35E C36E N31E -2.4(12) . . . . ?
C36E N31E C32E C33E 1.1(9) . . . . ?
C36E N31E C32E C45E -176.5(6) . . . . ?
N41E N42E C43E C44E 1.0(7) . . . . ?
N41E N42E C46E C64E -92.6(6) . . . . ?
N42E N41E C45E C32E 176.5(5) . . . . ?
N42E N41E C45E C44E 0.4(6) . . . . ?
N42E C43E C44E C45E -0.7(7) . . . . ?
N42E C46E C64E C55E -171.2(4) . . . . ?
N42E C46E C64E C63E 7.7(6) . . . . ?
C43E N42E C46E C64E 84.5(6) . . . . ?
C43E C44E C45E C32E -175.3(6) . . . . ?
C43E C44E C45E N41E 0.2(7) . . . . ?
C45E C32E C33E C34E 173.6(5) . . . . ?
C45E N41E N42E C43E -0.9(6) . . . . ?
C45E N41E N42E C46E 176.6(5) . . . . ?
C46E N42E C43E C44E -176.4(5) . . . . ?
C51E C52E C53E C54E 2.3(6) . . . . ?
C51E C56E C61E C62E 179.3(4) . . . . ?
C52E C51E C56E C55E -0.6(5) . . . . ?
C52E C51E C56E C61E -179.6(3) . . . . ?
C52E C53E C54E C55E -1.3(5) . . . . ?
C53E C54E C55E C56E -0.6(5) . . . . ?
C53E C54E C55E C64E 177.3(4) . . . . ?
C54E C55E C56E C51E 1.6(5) . . . . ?
C54E C55E C56E C61E -179.4(3) . . . . ?
C54E C55E C64E C46E 0.4(6) . . . . ?
C54E C55E C64E C63E -178.6(4) . . . . ?
C55E C56E C61E C62E 0.3(6) . . . . ?
C56E C51E C52E C53E -1.3(5) . . . . ?
C56E C55E C64E C46E 178.3(4) . . . . ?
C56E C55E C64E C63E -0.7(6) . . . . ?
C56E C61E C62E C63E -5.0(7) . . . . ?
C61E C62E C63E C64E 7.0(8) . . . . ?
C62E C63E C64E C46E 177.0(5) . . . . ?
C62E C63E C64E C55E -4.1(7) . . . . ?
C64E C55E C56E C51E -176.4(3) . . . . ?
C64E C55E C56E C61E 2.6(5) . . . . ?
N11F C12F C13F C14F 2.0(7) . . . . ?
N11F C12F C25F N21F -5.2(5) . . . . ?
N11F C12F C25F C24F 171.2(5) . . . . ?
C12F N11F C16F C15F 1.2(6) . . . . ?
C12F C13F C14F C15F -2.7(8) . . . . ?
C13F C12F C25F N21F 178.4(4) . . . . ?
C13F C12F C25F C24F -5.3(7) . . . . ?
C13F C14F C15F C16F 2.6(8) . . . . ?
C14F C15F C16F N11F -1.9(7) . . . . ?
C16F N11F C12F C13F -1.3(6) . . . . ?
C16F N11F C12F C25F -177.7(3) . . . . ?
N21F N22F C23F C24F -2.7(6) . . . . ?
N21F N22F C26F C51F -83.3(4) . . . . ?
N22F N21F C25F C12F 175.5(3) . . . . ?
N22F N21F C25F C24F -1.6(5) . . . . ?
N22F C23F C24F C25F 1.6(6) . . . . ?
N22F C26F C51F C52F -5.8(5) . . . . ?
N22F C26F C51F C56F 176.9(3) . . . . ?
C23F N22F C26F C51F 90.1(5) . . . . ?
C23F C24F C25F C12F -176.5(5) . . . . ?
C23F C24F C25F N21F 0.0(6) . . . . ?
C25F C12F C13F C14F 178.3(4) . . . . ?
C25F N21F N22F C23F 2.6(5) . . . . ?
C25F N21F N22F C26F 177.0(3) . . . . ?
C26F N22F C23F C24F -176.7(4) . . . . ?
C26F C51F C52F C53F -178.6(3) . . . . ?
C26F C51F C56F C55F 176.3(3) . . . . ?
C26F C51F C56F C61F -1.0(5) . . . . ?
N31F C32F C33F C34F -0.4(6) . . . . ?
N31F C32F C45F N41F -1.1(5) . . . . ?
N31F C32F C45F C44F 178.7(4) . . . . ?
C32F N31F C36F C35F 1.5(6) . . . . ?
C32F C33F C34F C35F 1.8(6) . . . . ?
C33F C32F C45F N41F 178.1(3) . . . . ?
C33F C32F C45F C44F -2.2(6) . . . . ?
C33F C34F C35F C36F -1.6(7) . . . . ?
C34F C35F C36F N31F -0.1(7) . . . . ?
C36F N31F C32F C33F -1.2(5) . . . . ?
C36F N31F C32F C45F 177.9(3) . . . . ?
N41F N42F C43F C44F -1.8(5) . . . . ?
N41F N42F C46F C64F 87.0(4) . . . . ?
N42F N41F C45F C32F -179.7(3) . . . . ?
N42F N41F C45F C44F 0.5(4) . . . . ?
N42F C43F C44F C45F 1.9(5) . . . . ?
N42F C46F C64F C55F -168.3(3) . . . . ?
N42F C46F C64F C63F 9.8(5) . . . . ?
C43F N42F C46F C64F -93.0(5) . . . . ?
C43F C44F C45F C32F 178.7(4) . . . . ?
C43F C44F C45F N41F -1.6(5) . . . . ?
C45F C32F C33F C34F -179.4(4) . . . . ?
C45F N41F N42F C43F 0.8(4) . . . . ?
C45F N41F N42F C46F -179.1(3) . . . . ?
C46F N42F C43F C44F 178.2(4) . . . . ?
C51F C52F C53F C54F 1.7(6) . . . . ?
C51F C56F C61F C62F 177.3(4) . . . . ?
C52F C51F C56F C55F -1.0(5) . . . . ?
C52F C51F C56F C61F -178.3(3) . . . . ?
C52F C53F C54F C55F 0.3(6) . . . . ?
C53F C54F C55F C56F -2.6(5) . . . . ?
C53F C54F C55F C64F 175.0(3) . . . . ?
C54F C55F C56F C51F 2.9(5) . . . . ?
C54F C55F C56F C61F -179.6(3) . . . . ?
C54F C55F C64F C46F -2.3(5) . . . . ?
C54F C55F C64F C63F 179.5(3) . . . . ?
C55F C56F C61F C62F 0.1(6) . . . . ?
C56F C51F C52F C53F -1.3(6) . . . . ?
C56F C55F C64F C46F 175.3(3) . . . . ?
C56F C55F C64F C63F -2.9(5) . . . . ?
C56F C61F C62F C63F -2.6(6) . . . . ?
C61F C62F C63F C64F 2.5(6) . . . . ?
C62F C63F C64F C46F -177.8(4) . . . . ?
C62F C63F C64F C55F 0.3(6) . . . . ?
C64F C55F C56F C51F -174.7(3) . . . . ?
C64F C55F C56F C61F 2.7(5) . . . . ?
C16G C11G C12G C13G 0.0 . . . . ?
C16G C11G C12G N22G -177.2(5) . . . . ?
C16G C15G C20G C19G -4.2(10) . . . . ?
C16G C15G C20G C21G 176.9(6) . . . . ?
C16G O17G C18G C19G -1.0(8) . . . . ?
C16G O17G C18G O23G 179.7(6) . . . . ?
C11G C16G C15G C14G 0.0 . . . . ?
C11G C16G C15G C20G -175.2(6) . . . . ?
C11G C16G O17G C18G 177.9(5) . . . . ?
C11G C12G C13G C14G 0.0 . . . . ?
C12G C13G C14G C15G 0.0 . . . . ?
C13G C14G C15G C16G 0.0 . . . . ?
C13G C14G C15G C20G 174.8(6) . . . . ?
C14G C15G C20G C19G -179.2(6) . . . . ?
C14G C15G C20G C21G 1.9(10) . . . . ?
C15G C16G C11G C12G 0.0 . . . . ?
C15G C16G O17G C18G 1.7(8) . . . . ?
O17G C16G C11G C12G -176.2(5) . . . . ?
O17G C16G C15G C14G 176.1(5) . . . . ?
O17G C16G C15G C20G 0.9(6) . . . . ?
O17G C18G C19G C20G -2.6(10) . . . . ?
C18G C19G C20G C15G 5.3(12) . . . . ?
C18G C19G C20G C21G -175.8(8) . . . . ?
N22G C12G C13G C14G 177.0(6) . . . . ?
O23G C18G C19G C20G 176.5(9) . . . . ?

loop_
_smtbx_masks_void_nr
_smtbx_masks_void_average_x
_smtbx_masks_void_average_y
_smtbx_masks_void_average_z
_smtbx_masks_void_volume
_smtbx_masks_void_count_electrons
_smtbx_masks_void_content
1 0.581 -0.440 -0.138 10854.4 3071.3 '16 SO4,128 CH3OH'
